data_1557542
loop_
_publ_author_name
'Bohnenberger, Jan'
'Schmitt, Manuel'
'Feuerstein, Wolfram'
'Krummenacher, Ivo'
'Butschke, Burkhard'
'Czajka, Jakub'
'Malinowski, Przemys\/law J.'
'Breher, Frank'
'Krossing, Ingo'

_publ_section_title
;
 Completing the triad: synthesis and full characterization of homoleptic
 and heteroleptic carbonyl and nitrosyl complexes of the group VI metals
;
_journal_issue 14
_journal_name_full 'Chemical Science'
_journal_page_first 3592
_journal_page_last 3603
_journal_paper_doi 10.1039/C9SC06445A
_journal_volume 11
_journal_year 2020
_chemical_formula_moiety 'C24 Al2 F55 O6, C8 I2 Mo2 O8'
_chemical_formula_sum 'C96 Al6 F165 I6 Mo6 O42'
_chemical_formula_weight 6458.88
_space_group_crystal_system triclinic
_space_group_IT_number 2
_space_group_name_Hall '-P 1'
_space_group_name_H-M_alt 'P -1'
_audit_creation_method SHELXL-2016/6
_audit_update_record
;
2019-09-09 deposited with the CCDC.	2020-03-03 downloaded from the CCDC.
;
_cell_angle_alpha 85.822(3)
_cell_angle_beta 81.782(3)
_cell_angle_gamma 83.840(3)
_cell_formula_units_Z 2
_cell_length_a 13.3850(11)
_cell_length_b 21.4285(17)
_cell_length_c 31.305(3)
_cell_measurement_reflns_used 9741
_cell_measurement_temperature 100(2)
_cell_measurement_theta_max 51.119
_cell_measurement_theta_min 4.672
_cell_volume 8820.3(13)
_computing_cell_refinement 'SAINT V8.38A (1, 2016)'
_computing_data_collection 'APEX2 v2013..6-2'
_computing_data_reduction 'SAINT V8.38A (1, 2016)'
_computing_molecular_graphics 'SHELXL-2013 (Sheldrick, 2013)'
_computing_publication_material ShelXle-861
_computing_structure_refinement 'SHELXL-2016/6 (Sheldrick, 2016)'
_computing_structure_solution 'SHELXT 2014/5 (Sheldrick, 2014)'
_diffrn_ambient_temperature 100(2)
_diffrn_measured_fraction_theta_full 1.000
_diffrn_measured_fraction_theta_max 1.000
_diffrn_measurement_device_type 'Bruker Smart ApexII Quazar'
_diffrn_measurement_method 'omega and phi scans'
_diffrn_radiation_type MoK\a
_diffrn_radiation_wavelength 0.71073
_diffrn_reflns_av_R_equivalents 0.0683
_diffrn_reflns_av_unetI/netI 0.0589
_diffrn_reflns_Laue_measured_fraction_full 1.000
_diffrn_reflns_Laue_measured_fraction_max 1.000
_diffrn_reflns_limit_h_max 17
_diffrn_reflns_limit_h_min -17
_diffrn_reflns_limit_k_max 27
_diffrn_reflns_limit_k_min -27
_diffrn_reflns_limit_l_max 40
_diffrn_reflns_limit_l_min -40
_diffrn_reflns_number 220441
_diffrn_reflns_point_group_measured_fraction_full 1.000
_diffrn_reflns_point_group_measured_fraction_max 1.000
_diffrn_reflns_theta_full 25.242
_diffrn_reflns_theta_max 27.484
_diffrn_reflns_theta_min 0.658
_diffrn_source 'INCOATEC Mo Microsource'
_exptl_absorpt_coefficient_mu 1.740
_exptl_absorpt_correction_T_max 0.7456
_exptl_absorpt_correction_T_min 0.6665
_exptl_absorpt_correction_type multi-scan
_exptl_crystal_colour yellow
_exptl_crystal_density_diffrn 2.432
_exptl_crystal_description plate
_exptl_crystal_F_000 6090
_exptl_crystal_size_max 0.1
_exptl_crystal_size_mid 0.08
_exptl_crystal_size_min 0.02
_refine_diff_density_max 5.737
_refine_diff_density_min -2.291
_refine_diff_density_rms 0.217
_refine_ls_extinction_method none
_refine_ls_goodness_of_fit_ref 1.102
_refine_ls_hydrogen_treatment undef
_refine_ls_matrix_type full
_refine_ls_number_parameters 2893
_refine_ls_number_reflns 40469
_refine_ls_number_restraints 37017
_refine_ls_restrained_S_all 0.898
_refine_ls_R_factor_all 0.1007
_refine_ls_R_factor_gt 0.0698
_refine_ls_shift/su_max 0.002
_refine_ls_shift/su_mean 0.000
_refine_ls_structure_factor_coef Fsqd
_refine_ls_weighting_details 'w=1/[\s^2^(Fo^2^)+(0.0595P)^2^+135.8593P] where P=(Fo^2^+2Fc^2^)/3'
_refine_ls_weighting_scheme calc
_refine_ls_wR_factor_gt 0.1668
_refine_ls_wR_factor_ref 0.1822
_reflns_Friedel_coverage 0.000
_reflns_number_gt 29678
_reflns_number_total 40469
_reflns_threshold_expression 'I > 2\s(I)'
_cod_data_source_file c9sc06445a2.cif
_cod_data_source_block p-1_a_CCDC2
_cod_depositor_comments
;Adding full bibliography for 1557531--1557542.cif.

 Adding full bibliography for 1557531--1557542.cif.
;
_cod_original_cell_volume 8820.3(12)
_cod_database_code 1557542
_shelx_shelxl_version_number 2016/6
_shelx_space_group_comment
;
The symmetry employed for this shelxl refinement is uniquely defined
by the following loop, which should always be used as a source of
symmetry information in preference to the above space-group names.
They are only intended as comments.
;

loop_
_space_group_symop_operation_xyz
'x, y, z'
'-x, -y, -z'

loop_
_atom_site_label
_atom_site_type_symbol
_atom_site_fract_x
_atom_site_fract_y
_atom_site_fract_z
_atom_site_U_iso_or_equiv
_atom_site_adp_type
_atom_site_occupancy
_atom_site_site_symmetry_order
_atom_site_calc_flag
_atom_site_refinement_flags_posn
_atom_site_refinement_flags_adp
_atom_site_refinement_flags_occupancy
_atom_site_disorder_assembly
_atom_site_disorder_group
O1_21 O -0.0079(4) 0.6186(2) 0.53478(18) 0.0205(12) Uani 1 1 d D U . . .
C1_21 C -0.0063(5) 0.6802(3) 0.5211(2) 0.0188(14) Uani 1 1 d D U . . .
C2_21 C 0.0704(6) 0.7113(3) 0.5436(3) 0.0327(19) Uani 1 1 d D U . . .
F1_21 F 0.0347(6) 0.7238(3) 0.58371(19) 0.0559(19) Uani 1 1 d D U . . .
F2_21 F 0.0944(5) 0.7666(2) 0.5230(2) 0.0459(16) Uani 1 1 d D U . . .
F3_21 F 0.1561(4) 0.6744(2) 0.5451(2) 0.0409(14) Uani 1 1 d D U . . .
C3_21 C 0.0259(6) 0.6873(4) 0.4716(2) 0.0254(16) Uani 1 1 d D U . . .
F4_21 F -0.0144(5) 0.6443(3) 0.45211(18) 0.0401(14) Uani 1 1 d D U . . .
F5_21 F 0.1254(4) 0.6766(3) 0.46125(18) 0.0360(13) Uani 1 1 d D U . . .
F6_21 F -0.0032(4) 0.7442(2) 0.45497(17) 0.0333(12) Uani 1 1 d D U . . .
C4_21 C -0.1139(6) 0.7134(4) 0.5330(3) 0.036(2) Uani 1 1 d D U . . .
F7_21 F -0.1750(4) 0.6971(3) 0.5069(2) 0.0514(17) Uani 1 1 d D U . . .
F8_21 F -0.1152(5) 0.7753(2) 0.5298(2) 0.0516(18) Uani 1 1 d D U . . .
F9_21 F -0.1514(5) 0.6959(3) 0.5732(2) 0.058(2) Uani 1 1 d D U . . .
O1_20 O 0.0310(5) 0.5062(3) 0.58378(17) 0.0227(12) Uani 1 1 d D U . . .
C1_20 C 0.0328(5) 0.5072(3) 0.6266(2) 0.0226(15) Uani 1 1 d D U . . .
C2_20 C -0.0391(7) 0.5633(4) 0.6464(3) 0.047(2) Uani 1 1 d D U . . .
F1_20 F 0.0066(7) 0.6168(3) 0.6370(2) 0.073(2) Uani 1 1 d D U . . .
F2_20 F -0.0598(5) 0.5534(4) 0.68957(17) 0.0559(19) Uani 1 1 d D U . . .
F3_20 F -0.1258(5) 0.5684(4) 0.6308(2) 0.0573(19) Uani 1 1 d D U . . .
C3_20 C -0.0016(7) 0.4449(4) 0.6493(3) 0.042(2) Uani 1 1 d D U . . .
F4_20 F 0.0430(6) 0.3966(3) 0.6269(2) 0.0499(17) Uani 1 1 d D U . . .
F5_20 F -0.1037(5) 0.4480(4) 0.6533(2) 0.059(2) Uani 1 1 d D U . . .
F6_20 F 0.0278(6) 0.4362(3) 0.68884(19) 0.057(2) Uani 1 1 d D U . . .
C4_20 C 0.1419(7) 0.5148(5) 0.6354(3) 0.045(2) Uani 1 1 d D U . . .
F7_20 F 0.1985(5) 0.4578(4) 0.6299(2) 0.0591(19) Uani 1 1 d D U . . .
F8_20 F 0.1456(5) 0.5343(3) 0.67474(18) 0.0484(17) Uani 1 1 d D U . . .
F9_20 F 0.1842(5) 0.5586(3) 0.60723(19) 0.0479(17) Uani 1 1 d D U . . .
O1_19 O 0.5242(5) 1.1720(3) 0.57274(18) 0.0284(14) Uani 1 1 d D U . . .
C1_19 C 0.5305(5) 1.2041(3) 0.5338(2) 0.0198(15) Uani 1 1 d D U . . .
C2_19 C 0.4771(7) 1.1703(4) 0.5023(2) 0.0352(19) Uani 1 1 d D U . . .
F1_19 F 0.5331(6) 1.1177(3) 0.4898(2) 0.065(2) Uani 1 1 d D U . . .
F2_19 F 0.4599(5) 1.2061(3) 0.46717(18) 0.0521(18) Uani 1 1 d D U . . .
F3_19 F 0.3875(5) 1.1548(3) 0.5224(2) 0.0454(16) Uani 1 1 d D U . . .
C3_19 C 0.4825(6) 1.2730(4) 0.5374(3) 0.0322(18) Uani 1 1 d D U . . .
F4_19 F 0.5040(5) 1.2953(3) 0.5726(2) 0.0511(17) Uani 1 1 d D U . . .
F5_19 F 0.3823(4) 1.2758(3) 0.5385(2) 0.0485(17) Uani 1 1 d D U . . .
F6_19 F 0.5184(4) 1.3094(3) 0.50321(19) 0.0400(14) Uani 1 1 d D U . . .
C4_19 C 0.6446(6) 1.2044(4) 0.5152(2) 0.0347(19) Uani 1 1 d D U . . .
F7_19 F 0.6873(5) 1.2452(3) 0.5352(2) 0.0523(17) Uani 1 1 d D U . . .
F8_19 F 0.6585(5) 1.2206(3) 0.47280(17) 0.0431(15) Uani 1 1 d D U . . .
F9_19 F 0.6948(5) 1.1476(3) 0.5206(2) 0.058(2) Uani 1 1 d D U . . .
O1_18 O 0.3350(4) 1.1941(3) 0.62288(19) 0.0267(13) Uani 1 1 d D U . . .
C1_18 C 0.2462(5) 1.2154(4) 0.6461(2) 0.0283(17) Uani 1 1 d D U . . .
C2_18 C 0.2628(6) 1.2755(4) 0.6681(3) 0.037(2) Uani 1 1 d D U . . .
F1_18 F 0.3134(5) 1.2598(3) 0.7021(2) 0.0496(17) Uani 1 1 d D U . . .
F2_18 F 0.1756(4) 1.3075(3) 0.6834(2) 0.0499(17) Uani 1 1 d D U . . .
F3_18 F 0.3167(5) 1.3135(3) 0.6412(2) 0.0536(17) Uani 1 1 d D U . . .
C3_18 C 0.1658(6) 1.2318(4) 0.6149(3) 0.0337(19) Uani 1 1 d D U . . .
F4_18 F 0.1678(5) 1.1853(3) 0.5883(2) 0.0525(18) Uani 1 1 d D U . . .
F5_18 F 0.1845(5) 1.2844(3) 0.5910(2) 0.0511(16) Uani 1 1 d D U . . .
F6_18 F 0.0725(4) 1.2422(3) 0.6356(2) 0.0448(16) Uani 1 1 d D U . . .
C4_18 C 0.2103(6) 1.1645(4) 0.6807(2) 0.0307(18) Uani 1 1 d D U . . .
F7_18 F 0.1725(5) 1.1191(3) 0.6640(2) 0.0475(16) Uani 1 1 d D U . . .
F8_18 F 0.1394(5) 1.1880(3) 0.7113(2) 0.0526(18) Uani 1 1 d D U . . .
F9_18 F 0.2884(4) 1.1386(3) 0.70031(19) 0.0455(15) Uani 1 1 d D U . . .
O1_17 O 0.4574(5) 1.0740(3) 0.6305(2) 0.0279(14) Uani 1 1 d D U . . .
C1_17 C 0.4463(5) 1.0147(3) 0.6223(2) 0.0210(15) Uani 1 1 d D U . . .
C2_17 C 0.3812(6) 1.0128(4) 0.5845(2) 0.0265(17) Uani 1 1 d D U . . .
F1_17 F 0.3059(4) 1.0590(2) 0.58724(18) 0.0314(12) Uani 1 1 d D U . . .
F2_17 F 0.3414(4) 0.9590(2) 0.58484(18) 0.0342(13) Uani 1 1 d D U . . .
F3_17 F 0.4386(4) 1.0217(3) 0.54652(16) 0.0361(13) Uani 1 1 d D U . . .
C3_17 C 0.5507(6) 0.9788(4) 0.6101(3) 0.0307(18) Uani 1 1 d D U . . .
F4_17 F 0.5986(4) 0.9642(3) 0.64465(19) 0.0415(14) Uani 1 1 d D U . . .
F5_17 F 0.6105(4) 1.0126(3) 0.58214(19) 0.0414(14) Uani 1 1 d D U . . .
F6_17 F 0.5424(5) 0.9244(3) 0.5924(2) 0.0458(16) Uani 1 1 d D U . . .
C4_17 C 0.3903(6) 0.9829(4) 0.6641(2) 0.0298(18) Uani 1 1 d D U . . .
F7_17 F 0.4244(5) 0.9984(3) 0.69869(17) 0.0466(16) Uani 1 1 d D U . . .
F8_17 F 0.4002(5) 0.9205(3) 0.6635(2) 0.0464(16) Uani 1 1 d D U . . .
F9_17 F 0.2911(4) 1.0012(3) 0.66784(19) 0.0425(15) Uani 1 1 d D U . . .
O1_16 O 0.5475(5) 1.2824(3) 0.6988(2) 0.0290(14) Uani 1 1 d D U . . .
C1_16 C 0.5601(5) 1.3414(3) 0.7080(2) 0.0248(16) Uani 1 1 d D U . . .
C2_16 C 0.6314(6) 1.3414(4) 0.7436(3) 0.0298(18) Uani 1 1 d D U . . .
F1_16 F 0.5820(5) 1.3286(3) 0.78240(19) 0.0482(16) Uani 1 1 d D U . . .
F2_16 F 0.6702(4) 1.3954(3) 0.7442(2) 0.0403(14) Uani 1 1 d D U . . .
F3_16 F 0.7077(4) 1.2967(3) 0.7371(2) 0.0413(14) Uani 1 1 d D U . . .
C3_16 C 0.6082(7) 1.3776(4) 0.6663(3) 0.038(2) Uani 1 1 d D U . . .
F4_16 F 0.5664(6) 1.3661(3) 0.6327(2) 0.060(2) Uani 1 1 d D U . . .
F5_16 F 0.7072(5) 1.3601(3) 0.6590(2) 0.0564(18) Uani 1 1 d D U . . .
F6_16 F 0.5966(6) 1.4399(3) 0.6698(2) 0.0555(18) Uani 1 1 d D U . . .
C4_16 C 0.4567(6) 1.3768(4) 0.7247(3) 0.0336(19) Uani 1 1 d D U . . .
F7_16 F 0.4013(5) 1.3932(3) 0.6923(2) 0.0449(16) Uani 1 1 d D U . . .
F8_16 F 0.4666(5) 1.4285(3) 0.7440(2) 0.0545(19) Uani 1 1 d D U . . .
F9_16 F 0.4024(5) 1.3397(3) 0.7528(2) 0.0530(17) Uani 1 1 d D U . . .
O1_15 O 0.6867(4) 1.1688(3) 0.69939(19) 0.0270(14) Uani 1 1 d D U . . .
C1_15 C 0.7744(5) 1.1510(3) 0.6744(2) 0.0220(15) Uani 1 1 d D U . . .
C2_15 C 0.7605(6) 1.0902(4) 0.6525(3) 0.0284(17) Uani 1 1 d D U . . .
F1_15 F 0.7140(5) 1.0496(3) 0.6801(2) 0.0474(16) Uani 1 1 d D U . . .
F2_15 F 0.8473(4) 1.0605(3) 0.63521(19) 0.0381(14) Uani 1 1 d D U . . .
F3_15 F 0.7044(4) 1.1036(3) 0.61997(19) 0.0385(14) Uani 1 1 d D U . . .
C3_15 C 0.8008(6) 1.2030(4) 0.6390(2) 0.0285(17) Uani 1 1 d D U . . .
F4_15 F 0.8397(4) 1.2494(2) 0.65413(19) 0.0377(13) Uani 1 1 d D U . . .
F5_15 F 0.7146(5) 1.2292(3) 0.62368(19) 0.0415(14) Uani 1 1 d D U . . .
F6_15 F 0.8639(5) 1.1825(3) 0.6059(2) 0.0514(18) Uani 1 1 d D U . . .
C4_15 C 0.8606(6) 1.1373(4) 0.7028(3) 0.0298(18) Uani 1 1 d D U . . .
F7_15 F 0.8575(5) 1.1822(3) 0.72963(19) 0.0427(15) Uani 1 1 d D U . . .
F8_15 F 0.9522(4) 1.1344(4) 0.6786(2) 0.0552(18) Uani 1 1 d D U . . .
F9_15 F 0.8546(5) 1.0826(3) 0.7248(2) 0.0544(18) Uani 1 1 d D U . . .
O1_14 O 0.4955(5) 1.1750(3) 0.75033(19) 0.0344(16) Uani 1 1 d D U . . .
C1_14 C 0.4907(5) 1.1413(3) 0.7885(2) 0.0236(16) Uani 1 1 d D U . . .
C2_14 C 0.3768(7) 1.1364(5) 0.8058(3) 0.057(3) Uani 1 1 d D U . . .
F1_14 F 0.3238(7) 1.1914(4) 0.8007(4) 0.119(4) Uani 1 1 d D U . . .
F2_14 F 0.3652(6) 1.1190(4) 0.8482(2) 0.077(3) Uani 1 1 d D U . . .
F3_14 F 0.3404(5) 1.0944(4) 0.7843(3) 0.076(2) Uani 1 1 d D U . . .
C3_14 C 0.5436(6) 1.0732(4) 0.7842(3) 0.037(2) Uani 1 1 d D U . . .
F4_14 F 0.6435(4) 1.0745(4) 0.7807(3) 0.076(3) Uani 1 1 d D U . . .
F5_14 F 0.5251(7) 1.0517(4) 0.7483(3) 0.077(2) Uani 1 1 d D U . . .
F6_14 F 0.5125(5) 1.0347(3) 0.8169(2) 0.0541(18) Uani 1 1 d D U . . .
C4_14 C 0.5416(8) 1.1747(5) 0.8205(3) 0.067(3) Uani 1 1 d D U . . .
F7_14 F 0.6294(7) 1.1931(4) 0.8013(2) 0.084(3) Uani 1 1 d D U . . .
F8_14 F 0.5593(8) 1.1374(4) 0.8549(2) 0.096(3) Uani 1 1 d D U . . .
F9_14 F 0.4792(10) 1.2256(4) 0.8330(3) 0.135(5) Uani 1 1 d D U . . .
O1_12 O 0.1788(4) 0.5450(3) 0.5121(2) 0.0242(13) Uani 1 1 d D U . . .
C1_12 C 0.2651(5) 0.5180(3) 0.4905(2) 0.0223(15) Uani 1 1 d D U . . .
C2_12 C 0.2993(6) 0.4551(4) 0.5144(2) 0.0275(17) Uani 1 1 d D U . . .
F1_12 F 0.3404(4) 0.4642(3) 0.54901(17) 0.0352(13) Uani 1 1 d D U . . .
F2_12 F 0.3680(4) 0.4195(3) 0.48885(18) 0.0393(14) Uani 1 1 d D U . . .
F3_12 F 0.2205(4) 0.4221(3) 0.52681(19) 0.0367(13) Uani 1 1 d D U . . .
C3_12 C 0.2464(6) 0.5051(4) 0.4440(2) 0.0284(17) Uani 1 1 d D U . . .
F4_12 F 0.1898(5) 0.5531(3) 0.42780(18) 0.0391(14) Uani 1 1 d D U . . .
F5_12 F 0.1971(4) 0.4535(3) 0.44521(18) 0.0337(12) Uani 1 1 d D U . . .
F6_12 F 0.3318(4) 0.4967(3) 0.41718(17) 0.0354(13) Uani 1 1 d D U . . .
C4_12 C 0.3478(6) 0.5641(4) 0.4877(3) 0.0293(17) Uani 1 1 d D U . . .
F7_12 F 0.3264(4) 0.6132(3) 0.4607(2) 0.0425(15) Uani 1 1 d D U . . .
F8_12 F 0.4394(4) 0.5389(3) 0.4735(2) 0.0439(15) Uani 1 1 d D U . . .
F9_12 F 0.3489(4) 0.5862(3) 0.52651(18) 0.0391(14) Uani 1 1 d D U . . .
O1_10 O 0.8212(4) 0.7839(3) 0.83388(17) 0.0154(11) Uani 1 1 d D U . . .
C1_10 C 0.7198(5) 0.7990(3) 0.8361(2) 0.0145(13) Uani 1 1 d D U . . .
C2_10 C 0.6966(5) 0.8708(3) 0.8252(2) 0.0215(15) Uani 1 1 d D U . . .
F1_10 F 0.7569(4) 0.9030(2) 0.84358(19) 0.0363(13) Uani 1 1 d D U . . .
F2_10 F 0.6012(4) 0.8915(3) 0.83943(19) 0.0349(13) Uani 1 1 d D U . . .
F3_10 F 0.7132(4) 0.8846(2) 0.78286(16) 0.0285(11) Uani 1 1 d D U . . .
C3_10 C 0.6779(5) 0.7611(3) 0.8030(2) 0.0193(15) Uani 1 1 d D U . . .
F4_10 F 0.6759(4) 0.7013(2) 0.81681(17) 0.0293(12) Uani 1 1 d D U . . .
F5_10 F 0.7367(4) 0.7632(2) 0.76495(15) 0.0245(11) Uani 1 1 d D U . . .
F6_10 F 0.5844(4) 0.7842(3) 0.79651(17) 0.0301(12) Uani 1 1 d D U . . .
C4_10 C 0.6691(5) 0.7814(3) 0.8823(2) 0.0207(15) Uani 1 1 d D U . . .
F7_10 F 0.7104(4) 0.7262(2) 0.89672(17) 0.0308(12) Uani 1 1 d D U . . .
F8_10 F 0.5696(4) 0.7775(3) 0.88371(17) 0.0361(14) Uani 1 1 d D U . . .
F9_10 F 0.6805(4) 0.8245(3) 0.90990(16) 0.0327(12) Uani 1 1 d D U . . .
O1_9 O 1.0185(4) 0.7212(2) 0.81017(19) 0.0186(12) Uani 1 1 d D U . . .
C1_9 C 1.0281(5) 0.6575(3) 0.8142(2) 0.0140(13) Uani 1 1 d D U . . .
C2_9 C 1.0025(6) 0.6302(4) 0.7730(2) 0.0294(18) Uani 1 1 d D U . . .
F1_9 F 0.9187(5) 0.6611(3) 0.7607(2) 0.0453(16) Uani 1 1 d D U . . .
F2_9 F 0.9871(5) 0.5695(2) 0.7794(2) 0.0458(16) Uani 1 1 d D U . . .
F3_9 F 1.0773(5) 0.6362(3) 0.73990(17) 0.0459(15) Uani 1 1 d D U . . .
C3_9 C 1.1402(5) 0.6360(3) 0.8200(2) 0.0195(15) Uani 1 1 d D U . . .
F4_9 F 1.1583(4) 0.6497(2) 0.85878(16) 0.0287(11) Uani 1 1 d D U . . .
F5_9 F 1.2036(4) 0.6662(2) 0.79063(18) 0.0309(12) Uani 1 1 d D U . . .
F6_9 F 1.1633(4) 0.5745(2) 0.81578(17) 0.0282(11) Uani 1 1 d D U . . .
C4_9 C 0.9570(5) 0.6336(3) 0.8544(2) 0.0207(15) Uani 1 1 d D U . . .
F7_9 F 0.9570(4) 0.6689(3) 0.88732(16) 0.0352(13) Uani 1 1 d D U . . .
F8_9 F 0.9851(4) 0.5739(2) 0.86688(18) 0.0337(13) Uani 1 1 d D U . . .
F9_9 F 0.8629(4) 0.6365(2) 0.8452(2) 0.0368(14) Uani 1 1 d D U . . .
O1_8 O 0.9335(4) 0.8186(3) 0.75366(16) 0.0190(12) Uani 1 1 d D U . . .
C1_8 C 0.9714(5) 0.8424(3) 0.7146(2) 0.0171(14) Uani 1 1 d D U . . .
C2_8 C 1.0846(5) 0.8529(4) 0.7140(2) 0.0257(16) Uani 1 1 d D U . . .
F1_8 F 1.0938(4) 0.9025(3) 0.73603(18) 0.0340(13) Uani 1 1 d D U . . .
F2_8 F 1.1337(4) 0.8614(3) 0.67426(17) 0.0405(15) Uani 1 1 d D U . . .
F3_8 F 1.1333(4) 0.8031(3) 0.73298(19) 0.0376(13) Uani 1 1 d D U . . .
C3_8 C 0.9615(6) 0.7971(4) 0.6793(2) 0.0289(17) Uani 1 1 d D U . . .
F4_8 F 0.8702(4) 0.7758(3) 0.68573(18) 0.0391(14) Uani 1 1 d D U . . .
F5_8 F 1.0308(5) 0.7483(3) 0.6801(2) 0.0455(15) Uani 1 1 d D U . . .
F6_8 F 0.9734(5) 0.8257(3) 0.63958(16) 0.0377(14) Uani 1 1 d D U . . .
C4_8 C 0.9096(6) 0.9065(3) 0.7049(2) 0.0255(16) Uani 1 1 d D U . . .
F7_8 F 0.8190(4) 0.8981(3) 0.69478(18) 0.0356(13) Uani 1 1 d D U . . .
F8_8 F 0.9582(5) 0.9402(3) 0.67231(19) 0.0432(15) Uani 1 1 d D U . . .
F9_8 F 0.8957(4) 0.9408(2) 0.73924(19) 0.0370(13) Uani 1 1 d D U . . .
O1_7 O 0.9673(4) 0.9629(2) 0.85734(19) 0.0188(11) Uani 1 1 d D U . . .
C1_7 C 0.9582(5) 1.0261(3) 0.8508(2) 0.0166(14) Uani 1 1 d D U . . .
C2_7 C 0.9855(6) 1.0561(3) 0.8907(2) 0.0281(17) Uani 1 1 d D U . . .
F1_7 F 0.9120(5) 1.0519(3) 0.92440(16) 0.0387(14) Uani 1 1 d D U . . .
F2_7 F 0.9987(5) 1.1174(2) 0.88239(18) 0.0394(15) Uani 1 1 d D U . . .
F3_7 F 1.0708(4) 1.0271(3) 0.90231(18) 0.0384(14) Uani 1 1 d D U . . .
C3_7 C 1.0265(5) 1.0484(3) 0.8095(2) 0.0194(15) Uani 1 1 d D U . . .
F4_7 F 1.0299(4) 1.0090(2) 0.77844(16) 0.0305(12) Uani 1 1 d D U . . .
F5_7 F 1.1212(4) 1.0507(2) 0.81757(18) 0.0309(12) Uani 1 1 d D U . . .
F6_7 F 0.9936(4) 1.1057(2) 0.79395(16) 0.0283(11) Uani 1 1 d D U . . .
C4_7 C 0.8454(5) 1.0466(3) 0.8456(2) 0.0237(16) Uani 1 1 d D U . . .
F7_7 F 0.8260(4) 1.0295(3) 0.80797(17) 0.0332(12) Uani 1 1 d D U . . .
F8_7 F 0.8230(4) 1.1090(2) 0.84719(19) 0.0373(14) Uani 1 1 d D U . . .
F9_7 F 0.7826(4) 1.0196(2) 0.87660(17) 0.0304(12) Uani 1 1 d D U . . .
O1_6 O 1.1651(4) 0.9044(3) 0.83026(17) 0.0165(11) Uani 1 1 d D U . . .
C1_6 C 1.2670(5) 0.8902(3) 0.8286(2) 0.0190(14) Uani 1 1 d D U . . .
C2_6 C 1.2913(6) 0.8189(3) 0.8395(2) 0.0253(16) Uani 1 1 d D U . . .
F1_6 F 1.2762(4) 0.8051(2) 0.88178(16) 0.0280(11) Uani 1 1 d D U . . .
F2_6 F 1.3877(4) 0.7988(3) 0.82510(19) 0.0372(13) Uani 1 1 d D U . . .
F3_6 F 1.2321(4) 0.7860(3) 0.82136(19) 0.0355(13) Uani 1 1 d D U . . .
C3_6 C 1.3180(6) 0.9079(4) 0.7823(2) 0.0291(17) Uani 1 1 d D U . . .
F4_6 F 1.2746(4) 0.9629(3) 0.76752(17) 0.0347(13) Uani 1 1 d D U . . .
F5_6 F 1.3067(4) 0.8644(3) 0.75480(17) 0.0342(13) Uani 1 1 d D U . . .
F6_6 F 1.4165(4) 0.9130(3) 0.78089(18) 0.0388(14) Uani 1 1 d D U . . .
C4_6 C 1.3080(5) 0.9294(4) 0.8613(2) 0.0234(16) Uani 1 1 d D U . . .
F7_6 F 1.3083(4) 0.9891(3) 0.84727(18) 0.0369(13) Uani 1 1 d D U . . .
F8_6 F 1.4021(4) 0.9078(3) 0.86779(18) 0.0349(13) Uani 1 1 d D U . . .
F9_6 F 1.2491(4) 0.9275(2) 0.89948(15) 0.0280(11) Uani 1 1 d D U . . .
O1_5 O 1.0573(4) 0.8635(3) 0.90984(17) 0.0194(12) Uani 1 1 d D U . . .
C1_5 C 1.0212(5) 0.8395(3) 0.9493(2) 0.0165(14) Uani 1 1 d D U . . .
C2_5 C 0.9070(5) 0.8297(4) 0.9507(2) 0.0248(16) Uani 1 1 d D U . . .
F1_5 F 0.8575(4) 0.8802(3) 0.9334(2) 0.0414(15) Uani 1 1 d D U . . .
F2_5 F 0.8606(4) 0.8193(3) 0.99073(17) 0.0392(14) Uani 1 1 d D U . . .
F3_5 F 0.8968(4) 0.7814(3) 0.92797(18) 0.0351(13) Uani 1 1 d D U . . .
C3_5 C 1.0832(6) 0.7753(3) 0.9579(2) 0.0238(16) Uani 1 1 d D U . . .
F4_5 F 1.1747(4) 0.7834(3) 0.96671(19) 0.0342(13) Uani 1 1 d D U . . .
F5_5 F 1.0944(4) 0.7419(2) 0.92371(19) 0.0367(13) Uani 1 1 d D U . . .
F6_5 F 1.0376(5) 0.7418(3) 0.99127(19) 0.0410(15) Uani 1 1 d D U . . .
C4_5 C 1.0315(6) 0.8857(4) 0.9840(2) 0.0270(17) Uani 1 1 d D U . . .
F7_5 F 1.1247(4) 0.9042(3) 0.97844(18) 0.0399(14) Uani 1 1 d D U . . .
F8_5 F 1.0153(5) 0.8586(3) 1.02397(16) 0.0466(16) Uani 1 1 d D U . . .
F9_5 F 0.9672(5) 0.9364(3) 0.9820(2) 0.0475(16) Uani 1 1 d D U . . .
O1_4 O 0.5215(4) 0.5122(3) 0.91277(16) 0.0182(11) Uani 1 1 d D U . . .
C1_4 C 0.5280(5) 0.5383(3) 0.8718(2) 0.0145(13) Uani 1 1 d D U . . .
C2_4 C 0.6412(5) 0.5509(3) 0.8576(2) 0.0205(15) Uani 1 1 d D U . . .
F1_4 F 0.6634(4) 0.5979(2) 0.87886(16) 0.0280(11) Uani 1 1 d D U . . .
F2_4 F 0.6599(4) 0.5660(3) 0.81526(15) 0.0308(12) Uani 1 1 d D U . . .
F3_4 F 0.7035(4) 0.5006(2) 0.86660(17) 0.0316(12) Uani 1 1 d D U . . .
C3_4 C 0.4971(6) 0.4933(4) 0.8408(2) 0.0318(18) Uani 1 1 d D U . . .
F4_4 F 0.4130(5) 0.4675(3) 0.8590(2) 0.0441(15) Uani 1 1 d D U . . .
F5_4 F 0.5692(5) 0.4463(3) 0.8321(2) 0.0486(16) Uani 1 1 d D U . . .
F6_4 F 0.4772(5) 0.5222(3) 0.80317(17) 0.0464(16) Uani 1 1 d D U . . .
C4_4 C 0.4599(5) 0.6018(3) 0.8700(2) 0.0211(15) Uani 1 1 d D U . . .
F7_4 F 0.3631(4) 0.5912(3) 0.87024(18) 0.0357(14) Uani 1 1 d D U . . .
F8_4 F 0.4850(4) 0.6375(2) 0.83417(16) 0.0317(12) Uani 1 1 d D U . . .
F9_4 F 0.4646(4) 0.6344(2) 0.90345(17) 0.0349(13) Uani 1 1 d D U . . .
O1_3 O 0.3262(4) 0.5224(2) 0.96252(17) 0.0142(10) Uani 1 1 d D U . . .
C1_3 C 0.2257(5) 0.5190(3) 0.9742(2) 0.0146(13) Uani 1 1 d D U . . .
C2_3 C 0.1724(5) 0.5866(3) 0.9792(2) 0.0213(15) Uani 1 1 d D U . . .
F1_3 F 0.1852(4) 0.6092(2) 1.01662(16) 0.0265(11) Uani 1 1 d D U . . .
F2_3 F 0.0722(3) 0.5898(3) 0.9778(2) 0.0334(13) Uani 1 1 d D U . . .
F3_3 F 0.2111(4) 0.6257(2) 0.94792(17) 0.0265(11) Uani 1 1 d D U . . .
C3_3 C 0.1802(5) 0.4881(3) 0.9385(2) 0.0189(15) Uani 1 1 d D U . . .
F4_3 F 0.2402(3) 0.4368(2) 0.92566(16) 0.0217(10) Uani 1 1 d D U . . .
F5_3 F 0.1744(4) 0.5273(2) 0.90370(16) 0.0312(12) Uani 1 1 d D U . . .
F6_3 F 0.0883(4) 0.4706(2) 0.95207(18) 0.0296(12) Uani 1 1 d D U . . .
C4_3 C 0.2054(5) 0.4800(3) 1.0177(2) 0.0188(15) Uani 1 1 d D U . . .
F7_3 F 0.2232(4) 0.4190(2) 1.01225(16) 0.0259(11) Uani 1 1 d D U . . .
F8_3 F 0.1107(4) 0.4904(2) 1.03714(17) 0.0285(12) Uani 1 1 d D U . . .
F9_3 F 0.2667(4) 0.4947(3) 1.04495(16) 0.0301(12) Uani 1 1 d D U . . .
O1_2 O 0.4403(4) 0.4025(2) 0.95754(19) 0.0186(12) Uani 1 1 d D U . . .
C1_2 C 0.4809(5) 0.3422(3) 0.9615(2) 0.0144(13) Uani 1 1 d D U . . .
C2_2 C 0.4692(6) 0.3092(3) 0.9204(2) 0.0279(17) Uani 1 1 d D U . . .
F1_2 F 0.3768(4) 0.3221(3) 0.90963(18) 0.0365(13) Uani 1 1 d D U . . .
F2_2 F 0.4858(5) 0.2466(2) 0.92608(19) 0.0379(14) Uani 1 1 d D U . . .
F3_2 F 0.5357(5) 0.3273(3) 0.88723(17) 0.0415(14) Uani 1 1 d D U . . .
C3_2 C 0.5948(5) 0.3395(3) 0.9670(2) 0.0220(15) Uani 1 1 d D U . . .
F4_2 F 0.6048(4) 0.3541(3) 1.00673(16) 0.0288(12) Uani 1 1 d D U . . .
F5_2 F 0.6403(4) 0.3809(3) 0.93927(18) 0.0362(13) Uani 1 1 d D U . . .
F6_2 F 0.6437(4) 0.2824(2) 0.9606(2) 0.0349(13) Uani 1 1 d D U . . .
C4_2 C 0.4209(5) 0.3096(3) 1.0016(2) 0.0212(15) Uani 1 1 d D U . . .
F7_2 F 0.4080(4) 0.3454(3) 1.03507(16) 0.0304(12) Uani 1 1 d D U . . .
F8_2 F 0.4696(4) 0.2547(2) 1.01363(19) 0.0375(14) Uani 1 1 d D U . . .
F9_2 F 0.3296(4) 0.2979(2) 0.99365(18) 0.0289(12) Uani 1 1 d D U . . .
I001 I 0.95387(5) 1.41644(3) 0.87604(2) 0.02420(13) Uani 1 1 d . . . . .
I002 I 0.45139(5) 0.01436(3) 1.06987(2) 0.02395(13) Uani 1 1 d . . . . .
I003 I 0.42972(5) 0.70525(3) 0.73283(2) 0.02405(13) Uani 1 1 d . . . . .
I004 I 0.57753(5) 0.65648(3) 0.60140(2) 0.02575(13) Uani 1 1 d . . . . .
I005 I 0.03899(5) 0.90576(3) 0.47359(2) 0.02424(13) Uani 1 1 d . . . . .
I006 I 1.07265(5) 1.24539(3) 0.80575(2) 0.02507(13) Uani 1 1 d . . . . .
Mo07 Mo 0.55831(5) 0.06016(3) 0.99595(2) 0.01328(13) Uani 1 1 d . . . . .
Mo08 Mo 0.05096(5) 0.97629(3) 0.54068(2) 0.01345(14) Uani 1 1 d . . . . .
Mo09 Mo 0.95869(5) 1.35767(3) 0.80154(2) 0.01581(14) Uani 1 1 d . . . . .
Mo0A Mo 1.06726(5) 1.30332(3) 0.88005(2) 0.01503(14) Uani 1 1 d . . . . .
Mo0B Mo 0.55876(5) 0.74154(3) 0.66251(2) 0.01514(14) Uani 1 1 d . . . . .
Mo0C Mo 0.44956(5) 0.61858(3) 0.67162(2) 0.01640(14) Uani 1 1 d . . . . .
Al0D Al 0.93859(16) 0.78836(10) 0.80483(7) 0.0085(4) Uani 1 1 d . U . . .
Al0E Al 0.44355(16) 0.48197(10) 0.95520(7) 0.0082(4) Uani 1 1 d . U . . .
Al0F Al 0.05554(17) 0.54486(10) 0.53412(7) 0.0112(4) Uani 1 1 d . U . . .
Al0G Al 1.04928(16) 0.89595(10) 0.85945(7) 0.0094(4) Uani 1 1 d . U . . .
Al0H Al 0.56582(17) 1.20245(11) 0.70470(7) 0.0119(4) Uani 1 1 d . U . . .
Al0I Al 0.45028(17) 1.15306(11) 0.61973(7) 0.0125(4) Uani 1 1 d . U . . .
F00J F 0.500000 0.500000 1.000000 0.0106(11) Uani 1 2 d S U P . .
F00K F 0.000000 0.500000 0.500000 0.0120(12) Uani 1 2 d S U P . .
F00L F 0.9948(3) 0.8427(2) 0.83154(14) 0.0145(9) Uani 1 1 d . U . . .
F00M F 0.5093(3) 1.1780(2) 0.66168(14) 0.0166(9) Uani 1 1 d . U . . .
O1P O 0.9308(6) 1.3183(3) 0.7080(2) 0.0354(16) Uani 1 1 d . U . . .
O04M O 0.8647(5) 1.2412(3) 0.9218(2) 0.0345(16) Uani 1 1 d . U . . .
O04Q O 0.6093(5) 0.1694(3) 1.0511(2) 0.0286(14) Uani 1 1 d . U . . .
O04T O 0.8238(6) 1.4785(3) 0.7688(2) 0.0369(16) Uani 1 1 d . U . . .
O052 O 0.7497(5) 0.6646(3) 0.6998(3) 0.0382(17) Uani 1 1 d . U . . .
O053 O 0.1737(5) 0.8556(3) 0.5799(2) 0.0346(16) Uani 1 1 d . U . . .
O054 O 0.3590(5) 0.1451(3) 0.9732(3) 0.0423(19) Uani 1 1 d . U . . .
O057 O -0.1602(5) 0.9311(3) 0.5890(2) 0.0354(16) Uani 1 1 d . U . . .
O05D O 1.1119(5) 1.3341(3) 0.9735(2) 0.0299(15) Uani 1 1 d . U . . .
O05E O 1.2673(5) 1.3682(4) 0.8377(2) 0.044(2) Uani 1 1 d . U . . .
O05G O 0.3703(5) 0.8125(3) 0.6204(2) 0.0382(17) Uani 1 1 d . U . . .
O05I O 0.6360(6) 0.5454(3) 0.7145(3) 0.0430(19) Uani 1 1 d . U . . .
O05L O 0.0919(5) 1.0245(3) 0.6298(2) 0.0310(15) Uani 1 1 d . U . . .
O05M O 0.5814(5) 0.8616(3) 0.7143(2) 0.0327(15) Uani 1 1 d . U . . .
O05O O 0.7575(5) -0.0232(3) 1.0209(3) 0.0428(19) Uani 1 1 d . U . . .
O05S O 0.6926(5) 0.1451(3) 0.9274(2) 0.0355(16) Uani 1 1 d . U . . .
O05U O 0.2615(5) 1.0245(4) 0.4948(2) 0.048(2) Uani 1 1 d . U . . .
O05W O 0.4309(5) 0.5016(3) 0.6171(2) 0.0342(16) Uani 1 1 d . U . . .
O05X O 0.2565(6) 0.6905(3) 0.6331(3) 0.048(2) Uani 1 1 d . U . . .
O05Y O 1.1983(6) 1.1788(4) 0.9104(2) 0.045(2) Uani 1 1 d . U . . .
O05Z O 0.7096(6) 0.8180(3) 0.5957(3) 0.0417(19) Uani 1 1 d . U . . .
O060 O 1.1572(6) 1.4251(4) 0.7605(2) 0.044(2) Uani 1 1 d . U . . .
O061 O 0.3004(5) 0.5399(3) 0.7383(2) 0.0381(17) Uani 1 1 d . U . . .
O063 O 0.7589(5) 1.2918(4) 0.8413(2) 0.048(2) Uani 1 1 d . U . . .
C066 C -0.0874(6) 0.9469(4) 0.5713(3) 0.0194(16) Uani 1 1 d . U . . .
C068 C 0.9350(6) 1.2624(4) 0.9067(3) 0.0190(16) Uani 1 1 d . U . . .
C06A C 0.6447(7) 0.1131(4) 0.9506(3) 0.0214(17) Uani 1 1 d . U . . .
C06F C 1.0886(7) 1.4013(5) 0.7750(3) 0.0277(19) Uani 1 1 d . U . . .
C06I C 0.8693(7) 1.4366(4) 0.7813(3) 0.0234(17) Uani 1 1 d . U . . .
C06K C 0.8285(7) 1.3149(5) 0.8279(3) 0.0272(19) Uani 1 1 d . U . . .
C06M C 0.1307(7) 0.8967(4) 0.5654(3) 0.0223(17) Uani 1 1 d . U . . .
C06W C 0.1868(7) 1.0068(5) 0.5099(3) 0.0262(19) Uani 1 1 d . U . . .
C06X C 1.1526(7) 1.2223(4) 0.8986(3) 0.0236(17) Uani 1 1 d . U . . .
C070 C 0.3541(7) 0.5691(4) 0.7155(3) 0.0243(17) Uani 1 1 d . U . . .
C073 C 0.6888(7) 0.0043(4) 1.0118(3) 0.0241(18) Uani 1 1 d . U . . .
C074 C 0.5713(7) 0.5716(4) 0.6992(3) 0.0248(18) Uani 1 1 d . U . . .
C075 C 0.6572(7) 0.7901(4) 0.6186(3) 0.0235(17) Uani 1 1 d . U . . .
C079 C 0.4284(7) 0.1152(4) 0.9810(3) 0.0235(17) Uani 1 1 d . U . . .
C07H C 0.3241(7) 0.6661(4) 0.6464(3) 0.0265(18) Uani 1 1 d . U . . .
C07J C 0.9416(7) 1.3311(4) 0.7416(3) 0.0254(18) Uani 1 1 d . U . . .
C07M C 0.6819(7) 0.6914(4) 0.6875(3) 0.0248(18) Uani 1 1 d . U . . .
C07O C 0.4355(7) 0.7876(4) 0.6354(3) 0.0226(17) Uani 1 1 d . U . . .
C07T C 0.0758(6) 1.0094(4) 0.5979(3) 0.0185(15) Uani 1 1 d . U . . .
C07U C 0.5902(6) 0.1305(4) 1.0325(3) 0.0201(16) Uani 1 1 d . U . . .
C07Z C 1.0939(7) 1.3254(4) 0.9402(3) 0.0225(17) Uani 1 1 d . U . . .
C080 C 0.4393(7) 0.5431(4) 0.6357(3) 0.0235(17) Uani 1 1 d . U . . .
C084 C 1.1971(7) 1.3449(5) 0.8522(3) 0.0281(19) Uani 1 1 d . U . . .
C08E C 0.5724(7) 0.8185(4) 0.6970(3) 0.0228(17) Uani 1 1 d . U . . .

loop_
_atom_site_aniso_label
_atom_site_aniso_U_11
_atom_site_aniso_U_22
_atom_site_aniso_U_33
_atom_site_aniso_U_23
_atom_site_aniso_U_13
_atom_site_aniso_U_12
O1_21 0.027(3) 0.008(2) 0.025(3) -0.002(2) 0.004(2) -0.005(2)
C1_21 0.025(4) 0.009(3) 0.021(3) -0.002(3) 0.001(3) -0.001(3)
C2_21 0.058(5) 0.015(4) 0.029(4) -0.004(3) -0.016(4) -0.010(3)
F1_21 0.101(6) 0.037(4) 0.034(3) -0.008(3) -0.012(3) -0.017(4)
F2_21 0.070(4) 0.021(3) 0.054(4) 0.008(3) -0.029(3) -0.021(3)
F3_21 0.054(3) 0.023(3) 0.055(4) 0.007(3) -0.038(3) -0.014(2)
C3_21 0.026(4) 0.028(4) 0.022(4) 0.003(3) -0.005(3) 0.000(3)
F4_21 0.058(4) 0.040(3) 0.028(3) -0.008(2) -0.018(3) -0.006(3)
F5_21 0.028(3) 0.041(3) 0.034(3) 0.012(3) 0.009(2) -0.003(2)
F6_21 0.037(3) 0.033(3) 0.028(3) 0.011(2) -0.005(2) -0.004(2)
C4_21 0.036(4) 0.018(4) 0.048(5) 0.002(4) 0.014(4) 0.005(3)
F7_21 0.025(3) 0.036(3) 0.092(5) 0.005(3) -0.010(3) 0.003(3)
F8_21 0.064(4) 0.015(3) 0.063(4) 0.003(3) 0.020(3) 0.010(3)
F9_21 0.058(4) 0.034(3) 0.063(4) 0.012(3) 0.041(3) 0.012(3)
O1_20 0.036(3) 0.021(3) 0.012(2) -0.002(2) -0.004(2) -0.003(3)
C1_20 0.039(4) 0.020(4) 0.011(3) 0.000(3) -0.007(3) -0.009(3)
C2_20 0.071(6) 0.043(5) 0.023(4) -0.008(4) -0.009(4) 0.013(4)
F1_20 0.158(8) 0.032(3) 0.029(3) -0.005(3) -0.012(4) -0.009(4)
F2_20 0.064(4) 0.087(5) 0.018(3) -0.019(3) -0.004(3) -0.003(4)
F3_20 0.058(4) 0.078(5) 0.032(3) -0.016(3) -0.009(3) 0.022(4)
C3_20 0.061(5) 0.039(5) 0.031(4) 0.004(4) -0.013(4) -0.020(4)
F4_20 0.096(5) 0.019(3) 0.039(3) 0.001(2) -0.022(3) -0.008(3)
F5_20 0.052(4) 0.097(6) 0.035(4) 0.013(4) -0.012(3) -0.044(4)
F6_20 0.103(6) 0.047(4) 0.029(3) 0.019(3) -0.028(3) -0.028(4)
C4_20 0.047(5) 0.068(6) 0.023(4) 0.003(4) -0.013(4) -0.020(4)
F7_20 0.043(4) 0.086(5) 0.046(4) 0.005(4) -0.014(3) 0.012(3)
F8_20 0.053(4) 0.074(5) 0.026(3) -0.007(3) -0.016(3) -0.024(3)
F9_20 0.061(4) 0.058(4) 0.033(3) 0.002(3) -0.014(3) -0.035(3)
O1_19 0.026(3) 0.039(4) 0.017(3) 0.005(2) 0.000(2) 0.004(3)
C1_19 0.024(3) 0.023(4) 0.013(3) 0.001(3) -0.006(3) -0.002(3)
C2_19 0.056(5) 0.031(4) 0.023(4) 0.006(3) -0.008(4) -0.024(4)
F1_19 0.110(6) 0.030(3) 0.051(4) -0.015(3) 0.022(4) -0.023(3)
F2_19 0.075(5) 0.064(4) 0.028(3) 0.019(3) -0.031(3) -0.037(4)
F3_19 0.050(3) 0.050(4) 0.044(4) 0.011(3) -0.015(3) -0.035(3)
C3_19 0.031(4) 0.028(4) 0.037(5) -0.001(3) -0.002(4) -0.003(3)
F4_19 0.057(4) 0.047(4) 0.050(4) -0.029(3) 0.009(3) -0.014(3)
F5_19 0.022(3) 0.043(4) 0.072(5) 0.025(3) 0.000(3) 0.004(2)
F6_19 0.044(3) 0.023(3) 0.050(4) 0.011(3) 0.001(3) -0.006(3)
C4_19 0.031(4) 0.049(5) 0.019(4) 0.007(4) 0.000(3) 0.005(4)
F7_19 0.039(3) 0.088(5) 0.034(3) 0.010(3) -0.011(3) -0.027(3)
F8_19 0.044(3) 0.058(4) 0.021(3) 0.011(3) 0.006(2) -0.003(3)
F9_19 0.042(4) 0.063(4) 0.052(4) 0.024(3) 0.018(3) 0.023(3)
O1_18 0.018(3) 0.039(4) 0.023(3) -0.008(3) -0.004(2) 0.005(2)
C1_18 0.016(3) 0.041(4) 0.029(4) -0.008(3) -0.006(3) 0.000(3)
C2_18 0.033(5) 0.043(5) 0.035(5) -0.018(4) -0.007(3) 0.003(3)
F1_18 0.040(3) 0.069(5) 0.046(4) -0.027(3) -0.017(3) -0.002(3)
F2_18 0.036(3) 0.051(4) 0.065(4) -0.029(3) -0.011(3) 0.007(3)
F3_18 0.052(4) 0.055(4) 0.059(4) -0.015(3) -0.006(3) -0.024(3)
C3_18 0.020(4) 0.048(5) 0.036(5) -0.014(3) -0.013(3) 0.007(4)
F4_18 0.038(3) 0.066(4) 0.060(4) -0.039(3) -0.025(3) 0.015(3)
F5_18 0.045(4) 0.059(4) 0.048(4) 0.005(3) -0.014(3) 0.004(3)
F6_18 0.014(2) 0.069(4) 0.053(4) -0.021(3) -0.012(2) 0.011(3)
C4_18 0.028(4) 0.042(5) 0.025(4) -0.013(3) -0.006(3) -0.002(3)
F7_18 0.041(4) 0.052(4) 0.054(4) -0.022(3) -0.005(3) -0.012(3)
F8_18 0.038(3) 0.075(5) 0.044(4) -0.022(3) 0.012(3) -0.011(3)
F9_18 0.038(3) 0.064(4) 0.037(3) 0.004(3) -0.012(3) -0.008(3)
O1_17 0.034(4) 0.018(3) 0.034(4) -0.004(2) -0.006(3) -0.008(2)
C1_17 0.029(4) 0.013(3) 0.021(3) -0.003(3) -0.004(3) -0.004(3)
C2_17 0.030(4) 0.027(4) 0.025(4) 0.001(3) -0.007(3) -0.007(3)
F1_17 0.030(3) 0.031(3) 0.034(3) 0.001(2) -0.009(2) -0.002(2)
F2_17 0.039(3) 0.028(3) 0.039(3) -0.007(2) -0.012(3) -0.010(2)
F3_17 0.045(3) 0.043(3) 0.021(3) -0.002(2) -0.004(2) -0.007(3)
C3_17 0.028(4) 0.028(4) 0.037(5) 0.000(3) -0.007(3) -0.003(3)
F4_17 0.034(3) 0.045(4) 0.050(4) 0.006(3) -0.022(3) -0.008(3)
F5_17 0.039(3) 0.041(3) 0.042(3) -0.001(3) 0.007(3) -0.009(3)
F6_17 0.049(4) 0.026(3) 0.064(4) -0.016(3) -0.010(3) 0.001(3)
C4_17 0.033(4) 0.030(4) 0.026(4) 0.005(3) -0.004(3) -0.008(3)
F7_17 0.049(4) 0.074(5) 0.021(3) 0.008(3) -0.009(3) -0.024(3)
F8_17 0.054(4) 0.032(3) 0.052(4) 0.021(3) -0.010(3) -0.013(3)
F9_17 0.028(3) 0.060(4) 0.038(3) 0.017(3) -0.002(2) -0.012(3)
O1_16 0.031(3) 0.017(3) 0.042(4) -0.008(3) -0.013(3) -0.002(2)
C1_16 0.031(4) 0.016(3) 0.028(4) -0.004(3) -0.007(3) -0.003(3)
C2_16 0.030(4) 0.021(4) 0.040(4) -0.007(4) -0.008(3) -0.003(3)
F1_16 0.057(4) 0.053(4) 0.034(3) -0.001(3) -0.012(3) 0.003(3)
F2_16 0.042(3) 0.032(3) 0.054(4) -0.014(3) -0.018(3) -0.011(3)
F3_16 0.035(3) 0.037(3) 0.054(4) -0.011(3) -0.016(3) 0.009(2)
C3_16 0.049(5) 0.034(4) 0.030(4) -0.002(4) -0.001(4) -0.006(4)
F4_16 0.091(5) 0.063(5) 0.031(3) 0.001(3) -0.023(3) -0.018(4)
F5_16 0.051(4) 0.049(4) 0.067(5) -0.001(4) 0.005(3) -0.011(3)
F6_16 0.080(5) 0.026(3) 0.062(4) 0.013(3) -0.018(4) -0.013(3)
C4_16 0.035(4) 0.026(4) 0.040(5) -0.010(3) -0.010(3) 0.003(3)
F7_16 0.048(4) 0.031(3) 0.062(4) -0.011(3) -0.035(3) 0.009(3)
F8_16 0.061(4) 0.041(4) 0.068(5) -0.038(3) -0.023(4) 0.005(3)
F9_16 0.043(4) 0.056(4) 0.053(4) 0.000(3) 0.007(3) 0.003(3)
O1_15 0.021(3) 0.040(4) 0.019(3) -0.008(3) -0.004(2) 0.007(3)
C1_15 0.016(3) 0.025(4) 0.025(4) -0.003(3) -0.001(3) -0.001(3)
C2_15 0.025(4) 0.027(4) 0.033(4) -0.007(3) -0.001(3) -0.004(3)
F1_15 0.056(4) 0.035(3) 0.050(4) -0.001(3) 0.006(3) -0.018(3)
F2_15 0.039(3) 0.027(3) 0.046(4) -0.012(3) -0.005(3) 0.012(2)
F3_15 0.043(3) 0.031(3) 0.046(3) -0.011(3) -0.018(3) -0.002(3)
C3_15 0.034(4) 0.028(4) 0.023(4) -0.003(3) -0.004(3) -0.005(3)
F4_15 0.047(3) 0.026(3) 0.042(3) 0.003(2) -0.007(3) -0.011(3)
F5_15 0.050(3) 0.040(3) 0.035(3) 0.008(3) -0.015(3) -0.004(3)
F6_15 0.064(4) 0.032(3) 0.050(4) -0.010(3) 0.029(3) -0.015(3)
C4_15 0.020(4) 0.036(4) 0.034(5) -0.001(3) -0.007(3) -0.002(3)
F7_15 0.044(4) 0.046(3) 0.042(3) -0.014(3) -0.022(3) 0.005(3)
F8_15 0.019(3) 0.081(5) 0.062(4) -0.010(4) 0.001(3) 0.005(3)
F9_15 0.068(5) 0.043(4) 0.054(4) 0.016(3) -0.027(4) -0.004(3)
O1_14 0.024(3) 0.051(4) 0.023(3) 0.015(3) 0.004(3) -0.005(3)
C1_14 0.031(4) 0.024(4) 0.013(3) 0.003(3) 0.000(3) -0.003(3)
C2_14 0.041(5) 0.062(6) 0.054(6) 0.028(5) 0.013(4) 0.009(4)
F1_14 0.069(6) 0.103(6) 0.141(9) 0.059(6) 0.055(6) 0.056(5)
F2_14 0.080(6) 0.080(6) 0.049(4) 0.021(4) 0.038(4) 0.011(4)
F3_14 0.041(4) 0.114(6) 0.079(5) 0.053(4) -0.030(4) -0.038(4)
C3_14 0.035(4) 0.030(4) 0.045(5) -0.004(3) 0.000(4) -0.001(4)
F4_14 0.026(3) 0.083(6) 0.106(7) 0.045(5) -0.003(4) 0.014(3)
F5_14 0.093(6) 0.070(5) 0.074(5) -0.046(4) 0.000(4) -0.020(5)
F6_14 0.048(4) 0.028(3) 0.083(5) 0.021(3) -0.006(3) -0.007(3)
C4_14 0.129(8) 0.055(6) 0.026(5) 0.002(4) -0.015(5) -0.049(6)
F7_14 0.126(6) 0.087(6) 0.063(5) 0.022(4) -0.047(5) -0.086(5)
F8_14 0.162(9) 0.120(7) 0.028(4) 0.029(4) -0.052(5) -0.090(6)
F9_14 0.277(13) 0.051(5) 0.065(6) -0.037(4) 0.047(7) -0.038(6)
O1_12 0.011(2) 0.030(3) 0.032(3) -0.015(3) 0.005(2) -0.006(2)
C1_12 0.012(3) 0.032(4) 0.023(4) -0.003(3) 0.001(3) -0.003(3)
C2_12 0.029(4) 0.029(4) 0.025(4) -0.006(3) -0.004(3) -0.004(3)
F1_12 0.043(3) 0.041(3) 0.024(3) -0.003(2) -0.011(2) -0.003(3)
F2_12 0.041(3) 0.038(3) 0.035(3) -0.006(3) 0.000(3) 0.012(3)
F3_12 0.036(3) 0.032(3) 0.043(3) -0.002(3) -0.002(3) -0.012(2)
C3_12 0.028(4) 0.032(4) 0.025(4) -0.001(3) -0.005(3) -0.001(3)
F4_12 0.048(3) 0.036(3) 0.034(3) -0.004(2) -0.016(3) 0.007(3)
F5_12 0.033(3) 0.039(3) 0.032(3) -0.017(2) -0.008(2) -0.004(2)
F6_12 0.032(3) 0.046(3) 0.027(3) -0.004(3) 0.004(2) -0.006(2)
C4_12 0.022(4) 0.032(4) 0.033(4) -0.003(3) 0.001(3) -0.006(3)
F7_12 0.038(3) 0.036(3) 0.053(4) 0.009(3) -0.003(3) -0.014(3)
F8_12 0.017(3) 0.056(4) 0.057(4) -0.009(3) 0.004(3) -0.007(2)
F9_12 0.041(3) 0.041(3) 0.040(3) -0.013(3) -0.003(3) -0.023(3)
O1_10 0.008(2) 0.019(3) 0.018(3) -0.002(2) 0.0019(19) -0.002(2)
C1_10 0.011(3) 0.014(3) 0.018(3) 0.000(3) 0.000(3) -0.002(3)
C2_10 0.019(3) 0.016(3) 0.028(4) -0.002(3) 0.000(3) -0.001(3)
F1_10 0.044(3) 0.022(3) 0.049(3) -0.005(2) -0.018(3) -0.009(2)
F2_10 0.019(2) 0.037(3) 0.044(3) -0.004(3) 0.004(2) 0.012(2)
F3_10 0.033(3) 0.024(3) 0.027(3) 0.007(2) -0.003(2) -0.003(2)
C3_10 0.017(3) 0.024(4) 0.018(3) -0.002(3) -0.003(3) -0.007(3)
F4_10 0.036(3) 0.022(2) 0.033(3) 0.001(2) -0.009(2) -0.017(2)
F5_10 0.024(2) 0.032(3) 0.020(2) -0.007(2) -0.0045(19) -0.005(2)
F6_10 0.019(2) 0.045(3) 0.030(3) -0.002(2) -0.009(2) -0.010(2)
C4_10 0.015(3) 0.030(4) 0.015(3) 0.003(3) 0.006(3) -0.008(3)
F7_10 0.030(3) 0.035(3) 0.026(3) 0.010(2) 0.001(2) -0.010(2)
F8_10 0.015(2) 0.065(4) 0.027(3) 0.005(3) 0.005(2) -0.014(2)
F9_10 0.031(3) 0.046(3) 0.023(3) -0.010(2) -0.003(2) -0.009(2)
O1_9 0.015(3) 0.011(2) 0.030(3) 0.004(2) -0.004(2) -0.003(2)
C1_9 0.015(3) 0.012(3) 0.015(3) -0.004(3) -0.002(2) -0.001(3)
C2_9 0.046(5) 0.021(4) 0.023(4) -0.004(3) -0.015(3) 0.000(3)
F1_9 0.061(4) 0.037(3) 0.046(4) -0.005(3) -0.042(3) 0.003(3)
F2_9 0.078(5) 0.020(3) 0.048(4) -0.011(2) -0.031(3) -0.006(3)
F3_9 0.068(4) 0.052(4) 0.016(3) -0.009(3) -0.005(3) 0.007(3)
C3_9 0.017(3) 0.017(3) 0.023(4) 0.003(3) -0.002(3) 0.001(3)
F4_9 0.028(3) 0.030(3) 0.031(3) -0.002(2) -0.017(2) 0.000(2)
F5_9 0.021(2) 0.022(3) 0.043(3) 0.005(2) 0.011(2) 0.002(2)
F6_9 0.028(3) 0.017(2) 0.035(3) 0.002(2) -0.002(2) 0.010(2)
C4_9 0.021(3) 0.012(3) 0.028(4) 0.001(3) 0.000(3) -0.004(3)
F7_9 0.045(3) 0.034(3) 0.024(3) -0.007(2) 0.012(2) -0.011(3)
F8_9 0.038(3) 0.021(3) 0.038(3) 0.014(2) 0.003(3) -0.006(2)
F9_9 0.017(2) 0.024(3) 0.068(4) 0.005(3) -0.001(2) -0.008(2)
O1_8 0.021(3) 0.024(3) 0.013(2) 0.005(2) -0.003(2) -0.007(2)
C1_8 0.020(3) 0.017(3) 0.013(3) 0.001(3) 0.003(3) -0.006(3)
C2_8 0.023(4) 0.032(4) 0.021(4) 0.000(3) 0.003(3) -0.006(3)
F1_8 0.029(3) 0.039(3) 0.037(3) -0.010(2) -0.002(2) -0.016(2)
F2_8 0.034(3) 0.064(4) 0.023(3) 0.000(3) 0.009(2) -0.020(3)
F3_8 0.028(3) 0.041(3) 0.042(3) 0.004(3) -0.007(3) 0.002(2)
C3_8 0.042(4) 0.027(4) 0.020(4) -0.001(3) -0.003(3) -0.016(3)
F4_8 0.044(3) 0.045(4) 0.034(3) -0.006(3) -0.004(3) -0.027(3)
F5_8 0.062(4) 0.028(3) 0.046(4) -0.015(3) -0.004(3) 0.002(3)
F6_8 0.054(4) 0.046(3) 0.014(2) -0.003(2) -0.002(2) -0.016(3)
C4_8 0.029(4) 0.021(4) 0.026(4) 0.005(3) -0.008(3) -0.003(3)
F7_8 0.031(3) 0.041(3) 0.037(3) 0.009(3) -0.016(2) -0.007(2)
F8_8 0.056(4) 0.030(3) 0.041(3) 0.020(3) -0.004(3) -0.010(3)
F9_8 0.044(3) 0.023(3) 0.046(3) -0.012(2) -0.008(3) -0.004(2)
O1_7 0.018(3) 0.011(2) 0.028(3) 0.002(2) -0.006(2) -0.001(2)
C1_7 0.023(3) 0.010(3) 0.017(3) -0.001(3) -0.003(3) -0.002(3)
C2_7 0.047(4) 0.019(4) 0.020(4) 0.000(3) -0.007(3) -0.009(3)
F1_7 0.058(4) 0.043(3) 0.015(3) -0.006(2) -0.001(2) -0.011(3)
F2_7 0.076(4) 0.021(3) 0.028(3) -0.005(2) -0.014(3) -0.021(3)
F3_7 0.050(3) 0.040(3) 0.032(3) 0.011(3) -0.026(3) -0.018(3)
C3_7 0.025(4) 0.011(3) 0.023(4) 0.000(3) -0.005(3) -0.003(3)
F4_7 0.044(3) 0.027(3) 0.022(3) -0.008(2) 0.004(2) -0.013(2)
F5_7 0.022(2) 0.029(3) 0.042(3) 0.006(2) -0.003(2) -0.012(2)
F6_7 0.040(3) 0.019(2) 0.025(3) 0.010(2) -0.004(2) -0.007(2)
C4_7 0.025(4) 0.016(3) 0.028(4) 0.001(3) 0.000(3) 0.002(3)
F7_7 0.024(3) 0.045(3) 0.032(3) 0.002(2) -0.011(2) -0.002(2)
F8_7 0.040(3) 0.018(2) 0.048(4) 0.003(2) 0.003(3) 0.007(2)
F9_7 0.027(3) 0.027(3) 0.034(3) -0.002(2) 0.005(2) -0.003(2)
O1_6 0.011(2) 0.023(3) 0.016(3) 0.001(2) 0.000(2) -0.008(2)
C1_6 0.012(3) 0.029(4) 0.016(3) 0.002(3) 0.001(3) -0.007(3)
C2_6 0.023(4) 0.028(4) 0.025(4) -0.005(3) -0.002(3) -0.001(3)
F1_6 0.028(3) 0.030(3) 0.025(2) 0.004(2) -0.005(2) 0.000(2)
F2_6 0.024(3) 0.041(3) 0.043(3) -0.006(3) 0.003(2) 0.008(2)
F3_6 0.033(3) 0.031(3) 0.045(3) -0.008(3) -0.012(3) -0.006(2)
C3_6 0.020(4) 0.046(5) 0.021(4) 0.003(3) 0.002(3) -0.010(3)
F4_6 0.028(3) 0.046(3) 0.028(3) 0.012(2) 0.003(2) -0.011(2)
F5_6 0.025(3) 0.053(3) 0.024(3) -0.008(2) 0.002(2) -0.008(3)
F6_6 0.016(2) 0.066(4) 0.034(3) 0.002(3) 0.005(2) -0.015(3)
C4_6 0.017(3) 0.030(4) 0.025(4) -0.007(3) -0.001(3) -0.012(3)
F7_6 0.040(3) 0.037(3) 0.039(3) 0.004(2) -0.009(3) -0.023(3)
F8_6 0.020(2) 0.056(4) 0.033(3) -0.003(3) -0.008(2) -0.014(2)
F9_6 0.029(3) 0.035(3) 0.021(2) -0.004(2) -0.001(2) -0.011(2)
O1_5 0.017(3) 0.027(3) 0.014(2) 0.006(2) -0.003(2) -0.003(2)
C1_5 0.022(3) 0.014(3) 0.015(3) 0.000(2) -0.002(3) -0.008(3)
C2_5 0.024(4) 0.027(4) 0.023(4) -0.002(3) 0.003(3) -0.006(3)
F1_5 0.024(3) 0.037(3) 0.061(4) 0.015(3) -0.008(3) 0.000(2)
F2_5 0.035(3) 0.054(4) 0.027(3) 0.005(3) 0.007(2) -0.015(3)
F3_5 0.031(3) 0.038(3) 0.040(3) -0.010(3) -0.007(3) -0.011(2)
C3_5 0.027(4) 0.018(4) 0.026(4) 0.003(3) -0.006(3) -0.004(3)
F4_5 0.025(3) 0.037(3) 0.043(3) 0.010(3) -0.014(2) -0.006(2)
F5_5 0.042(3) 0.020(3) 0.050(3) -0.013(2) -0.013(3) 0.005(2)
F6_5 0.051(4) 0.029(3) 0.039(3) 0.023(3) -0.003(3) -0.007(3)
C4_5 0.037(4) 0.024(4) 0.021(4) -0.006(3) 0.002(3) -0.013(3)
F7_5 0.041(3) 0.051(4) 0.034(3) -0.007(3) -0.004(3) -0.029(3)
F8_5 0.074(5) 0.058(4) 0.013(2) -0.005(2) -0.002(3) -0.030(3)
F9_5 0.055(4) 0.030(3) 0.057(4) -0.017(3) -0.002(3) 0.000(3)
O1_4 0.019(3) 0.024(3) 0.010(2) 0.007(2) 0.000(2) -0.004(2)
C1_4 0.022(3) 0.014(3) 0.008(3) 0.003(2) -0.002(3) -0.004(3)
C2_4 0.022(3) 0.024(4) 0.013(3) 0.005(3) 0.002(3) -0.002(3)
F1_4 0.026(3) 0.032(3) 0.027(3) 0.003(2) -0.003(2) -0.012(2)
F2_4 0.036(3) 0.034(3) 0.016(2) 0.010(2) 0.009(2) -0.003(2)
F3_4 0.026(3) 0.035(3) 0.028(3) 0.009(2) 0.006(2) 0.007(2)
C3_4 0.047(5) 0.029(4) 0.023(4) 0.001(3) -0.007(4) -0.020(3)
F4_4 0.049(3) 0.044(4) 0.047(4) 0.002(3) -0.016(3) -0.033(3)
F5_4 0.076(4) 0.028(3) 0.043(4) -0.017(3) -0.002(3) -0.010(3)
F6_4 0.074(5) 0.053(4) 0.020(3) 0.002(3) -0.019(3) -0.027(3)
C4_4 0.022(3) 0.023(4) 0.017(3) 0.006(3) -0.001(3) 0.000(3)
F7_4 0.016(2) 0.055(4) 0.033(3) 0.017(3) -0.005(2) -0.003(2)
F8_4 0.037(3) 0.027(3) 0.028(3) 0.018(2) -0.006(2) -0.005(2)
F9_4 0.045(3) 0.026(3) 0.032(3) -0.009(2) -0.008(3) 0.012(2)
O1_3 0.013(2) 0.013(3) 0.018(3) 0.001(2) -0.005(2) -0.0005(19)
C1_3 0.012(3) 0.011(3) 0.021(3) -0.001(2) -0.003(3) 0.002(2)
C2_3 0.014(3) 0.016(3) 0.034(4) -0.005(3) -0.003(3) 0.003(3)
F1_3 0.026(3) 0.019(2) 0.035(3) -0.008(2) -0.006(2) 0.002(2)
F2_3 0.014(2) 0.030(3) 0.058(4) -0.006(3) -0.011(2) 0.005(2)
F3_3 0.026(3) 0.017(2) 0.035(3) 0.005(2) -0.009(2) 0.002(2)
C3_3 0.018(3) 0.018(3) 0.021(4) 0.001(3) -0.007(3) -0.001(3)
F4_3 0.022(2) 0.018(2) 0.027(3) -0.0060(19) -0.008(2) -0.0005(19)
F5_3 0.043(3) 0.029(3) 0.028(3) 0.007(2) -0.026(2) -0.006(2)
F6_3 0.020(2) 0.031(3) 0.042(3) -0.009(2) -0.011(2) -0.009(2)
C4_3 0.015(3) 0.020(3) 0.022(4) 0.000(3) -0.005(3) -0.003(3)
F7_3 0.034(3) 0.021(2) 0.022(3) 0.0044(19) -0.003(2) -0.005(2)
F8_3 0.021(2) 0.030(3) 0.031(3) -0.004(2) 0.008(2) -0.004(2)
F9_3 0.033(3) 0.038(3) 0.024(3) 0.006(2) -0.014(2) -0.014(2)
O1_2 0.022(3) 0.007(2) 0.027(3) 0.002(2) -0.007(2) 0.000(2)
C1_2 0.018(3) 0.006(3) 0.020(3) 0.002(2) -0.008(3) -0.002(2)
C2_2 0.038(4) 0.020(4) 0.027(4) -0.005(3) -0.009(3) -0.003(3)
F1_2 0.045(3) 0.038(3) 0.033(3) -0.013(3) -0.023(3) 0.001(3)
F2_2 0.055(4) 0.018(2) 0.042(3) -0.013(2) -0.012(3) 0.004(2)
F3_2 0.057(4) 0.042(3) 0.023(3) -0.005(2) 0.005(3) -0.005(3)
C3_2 0.022(4) 0.017(3) 0.027(4) -0.002(3) -0.006(3) 0.001(3)
F4_2 0.027(3) 0.036(3) 0.027(3) -0.006(2) -0.013(2) -0.004(2)
F5_2 0.025(3) 0.040(3) 0.042(3) 0.010(3) -0.001(2) -0.010(2)
F6_2 0.024(3) 0.027(3) 0.054(4) -0.009(2) -0.009(3) 0.012(2)
C4_2 0.026(4) 0.013(3) 0.025(4) 0.005(3) -0.008(3) -0.004(3)
F7_2 0.032(3) 0.039(3) 0.020(3) -0.003(2) -0.002(2) -0.005(2)
F8_2 0.041(3) 0.024(3) 0.044(3) 0.020(2) -0.007(3) 0.001(2)
F9_2 0.026(3) 0.021(3) 0.041(3) 0.003(2) -0.005(2) -0.012(2)
I001 0.0402(3) 0.0155(3) 0.0167(3) -0.0041(2) -0.0060(2) 0.0032(2)
I002 0.0336(3) 0.0253(3) 0.0134(3) -0.0042(2) 0.0035(2) -0.0118(2)
I003 0.0322(3) 0.0245(3) 0.0154(3) -0.0050(2) 0.0038(2) -0.0097(2)
I004 0.0375(3) 0.0225(3) 0.0156(3) -0.0047(2) 0.0050(2) -0.0044(2)
I005 0.0406(3) 0.0136(3) 0.0188(3) -0.0043(2) -0.0081(2) 0.0041(2)
I006 0.0357(3) 0.0184(3) 0.0210(3) -0.0074(2) -0.0043(2) 0.0023(2)
Mo07 0.0147(3) 0.0116(3) 0.0135(3) -0.0002(2) -0.0021(2) -0.0014(2)
Mo08 0.0166(3) 0.0114(3) 0.0128(3) -0.0004(2) -0.0026(3) -0.0023(2)
Mo09 0.0201(3) 0.0147(3) 0.0133(3) -0.0013(3) -0.0014(3) -0.0052(3)
Mo0A 0.0167(3) 0.0143(3) 0.0143(3) -0.0010(3) -0.0013(3) -0.0036(3)
Mo0B 0.0169(3) 0.0154(3) 0.0128(3) -0.0005(3) -0.0020(3) -0.0001(3)
Mo0C 0.0175(3) 0.0182(3) 0.0138(3) -0.0002(3) -0.0041(3) -0.0014(3)
Al0D 0.0098(10) 0.0079(10) 0.0089(10) -0.0011(8) -0.0015(8) -0.0046(8)
Al0E 0.0091(10) 0.0087(10) 0.0068(10) 0.0003(8) -0.0010(8) -0.0022(8)
Al0F 0.0130(10) 0.0096(10) 0.0121(11) -0.0055(8) -0.0010(9) -0.0038(8)
Al0G 0.0094(10) 0.0111(10) 0.0084(10) -0.0001(8) -0.0005(8) -0.0058(8)
Al0H 0.0116(10) 0.0140(11) 0.0107(10) -0.0010(8) -0.0036(8) -0.0017(9)
Al0I 0.0124(11) 0.0164(11) 0.0097(10) -0.0038(9) -0.0041(8) 0.0000(9)
F00J 0.010(3) 0.009(3) 0.013(3) 0.000(2) -0.005(2) -0.001(2)
F00K 0.014(3) 0.012(3) 0.011(3) -0.005(2) -0.001(2) -0.006(2)
F00L 0.015(2) 0.015(2) 0.016(2) -0.0025(17) -0.0046(17) -0.0074(17)
F00M 0.017(2) 0.018(2) 0.016(2) -0.0086(18) -0.0076(18) 0.0029(18)
O1P 0.046(4) 0.039(4) 0.025(3) -0.009(3) -0.004(3) -0.015(3)
O04M 0.028(3) 0.040(4) 0.034(4) 0.019(3) -0.006(3) -0.013(3)
O04Q 0.039(4) 0.016(3) 0.035(4) -0.004(2) -0.020(3) -0.001(3)
O04T 0.044(4) 0.030(4) 0.035(4) 0.005(3) -0.008(3) 0.004(3)
O052 0.028(3) 0.026(4) 0.064(5) -0.004(3) -0.021(3) 0.003(3)
O053 0.046(4) 0.035(4) 0.021(3) 0.003(3) -0.014(3) 0.013(3)
O054 0.034(4) 0.023(4) 0.072(5) 0.010(3) -0.026(4) 0.002(3)
O057 0.030(3) 0.048(4) 0.028(4) 0.013(3) -0.003(3) -0.018(3)
O05D 0.044(4) 0.027(3) 0.022(3) 0.001(3) -0.011(3) -0.013(3)
O05E 0.035(4) 0.074(6) 0.029(4) 0.009(4) -0.007(3) -0.034(4)
O05G 0.039(4) 0.027(4) 0.052(5) -0.004(3) -0.025(3) 0.005(3)
O05I 0.046(4) 0.025(4) 0.064(5) 0.009(3) -0.033(4) -0.001(3)
O05L 0.031(4) 0.043(4) 0.021(3) -0.010(3) -0.002(3) -0.012(3)
O05M 0.044(4) 0.026(3) 0.031(4) -0.006(3) -0.010(3) -0.008(3)
O05O 0.026(3) 0.026(4) 0.079(6) -0.006(4) -0.017(4) 0.002(3)
O05S 0.043(4) 0.032(4) 0.031(4) -0.003(3) 0.008(3) -0.017(3)
O05U 0.026(3) 0.093(6) 0.026(4) 0.008(4) 0.000(3) -0.029(4)
O05W 0.045(4) 0.024(3) 0.035(4) -0.010(3) -0.007(3) -0.002(3)
O05X 0.036(4) 0.031(4) 0.083(6) -0.005(4) -0.035(4) 0.004(3)
O05Y 0.054(5) 0.047(4) 0.029(4) 0.003(3) -0.010(3) 0.021(4)
O05Z 0.045(4) 0.024(4) 0.050(4) -0.002(3) 0.020(3) -0.010(3)
O060 0.042(4) 0.061(5) 0.034(4) 0.018(4) -0.013(3) -0.030(4)
O061 0.040(4) 0.042(4) 0.033(4) -0.006(3) 0.003(3) -0.018(3)
O063 0.029(4) 0.075(6) 0.043(4) 0.018(4) -0.011(3) -0.029(4)
C066 0.022(3) 0.026(4) 0.012(4) 0.006(3) -0.007(3) -0.009(3)
C068 0.022(3) 0.019(4) 0.017(4) 0.006(3) -0.005(3) -0.005(3)
C06A 0.030(4) 0.017(4) 0.016(4) -0.003(3) 0.004(3) -0.005(3)
C06F 0.028(4) 0.035(5) 0.024(4) 0.005(4) -0.009(3) -0.016(4)
C06I 0.031(4) 0.022(4) 0.017(4) -0.002(3) -0.002(3) -0.001(3)
C06K 0.023(4) 0.038(5) 0.023(4) 0.007(4) -0.010(3) -0.013(4)
C06M 0.028(4) 0.022(4) 0.017(4) 0.002(3) -0.010(3) 0.000(3)
C06W 0.021(4) 0.045(5) 0.015(4) 0.004(4) -0.008(3) -0.008(4)
C06X 0.021(4) 0.024(4) 0.025(4) -0.003(3) -0.003(3) 0.002(3)
C070 0.028(4) 0.023(4) 0.021(4) -0.006(3) 0.000(3) -0.002(3)
C073 0.021(4) 0.016(4) 0.036(5) -0.005(3) -0.002(3) -0.002(3)
C074 0.026(4) 0.020(4) 0.030(5) 0.002(3) -0.009(3) -0.004(3)
C075 0.027(4) 0.020(4) 0.021(4) -0.003(3) 0.003(3) -0.002(3)
C079 0.026(4) 0.015(4) 0.032(5) 0.002(3) -0.012(3) -0.006(3)
C07H 0.028(4) 0.019(4) 0.035(5) -0.004(3) -0.012(4) -0.004(3)
C07J 0.031(5) 0.026(4) 0.022(4) 0.000(3) -0.004(3) -0.013(4)
C07M 0.024(4) 0.021(4) 0.031(5) -0.002(3) -0.008(3) -0.004(3)
C07O 0.026(4) 0.017(4) 0.026(4) -0.004(3) -0.007(3) 0.000(3)
C07T 0.015(4) 0.018(4) 0.023(4) -0.002(3) -0.004(3) -0.001(3)
C07U 0.022(4) 0.016(4) 0.022(4) -0.002(3) -0.003(3) 0.000(3)
C07Z 0.029(4) 0.021(4) 0.018(3) 0.005(3) -0.003(3) -0.012(3)
C080 0.025(4) 0.023(4) 0.022(4) -0.004(3) -0.002(3) -0.002(3)
C084 0.026(4) 0.045(5) 0.015(4) 0.002(4) -0.006(3) -0.012(4)
C08E 0.026(4) 0.023(4) 0.021(4) 0.000(3) -0.008(3) -0.002(3)

loop_
_atom_type_symbol
_atom_type_description
_atom_type_scat_dispersion_real
_atom_type_scat_dispersion_imag
_atom_type_scat_source
C C 0.0033 0.0016 'International Tables Vol C Tables 4.2.6.8 and 6.1.1.4'
O O 0.0106 0.0060 'International Tables Vol C Tables 4.2.6.8 and 6.1.1.4'
F F 0.0171 0.0103 'International Tables Vol C Tables 4.2.6.8 and 6.1.1.4'
Al Al 0.0645 0.0514 'International Tables Vol C Tables 4.2.6.8 and 6.1.1.4'
Mo Mo -1.6832 0.6857 'International Tables Vol C Tables 4.2.6.8 and 6.1.1.4'
I I -0.4742 1.8119 'International Tables Vol C Tables 4.2.6.8 and 6.1.1.4'

loop_
_geom_angle_atom_site_label_1
_geom_angle_atom_site_label_2
_geom_angle_atom_site_label_3
_geom_angle
_geom_angle_site_symmetry_1
_geom_angle_site_symmetry_3
_geom_angle_publ_flag
C1_21 O1_21 Al0F 146.8(5) . . ?
O1_21 C1_21 C4_21 108.0(6) . . ?
O1_21 C1_21 C3_21 110.8(6) . . ?
C4_21 C1_21 C3_21 109.9(6) . . ?
O1_21 C1_21 C2_21 110.3(6) . . ?
C4_21 C1_21 C2_21 109.6(6) . . ?
C3_21 C1_21 C2_21 108.2(6) . . ?
F1_21 C2_21 F3_21 106.5(7) . . ?
F1_21 C2_21 F2_21 106.3(6) . . ?
F3_21 C2_21 F2_21 107.6(7) . . ?
F1_21 C2_21 C1_21 112.3(7) . . ?
F3_21 C2_21 C1_21 111.7(6) . . ?
F2_21 C2_21 C1_21 112.0(6) . . ?
F5_21 C3_21 F6_21 108.0(6) . . ?
F5_21 C3_21 F4_21 106.0(6) . . ?
F6_21 C3_21 F4_21 108.7(6) . . ?
F5_21 C3_21 C1_21 111.7(6) . . ?
F6_21 C3_21 C1_21 112.3(6) . . ?
F4_21 C3_21 C1_21 109.8(6) . . ?
F8_21 C4_21 F7_21 108.1(7) . . ?
F8_21 C4_21 F9_21 108.5(7) . . ?
F7_21 C4_21 F9_21 107.7(8) . . ?
F8_21 C4_21 C1_21 112.2(7) . . ?
F7_21 C4_21 C1_21 109.7(6) . . ?
F9_21 C4_21 C1_21 110.4(7) . . ?
C1_20 O1_20 Al0F 146.3(5) . . ?
O1_20 C1_20 C3_20 109.4(6) . . ?
O1_20 C1_20 C4_20 109.9(6) . . ?
C3_20 C1_20 C4_20 109.4(6) . . ?
O1_20 C1_20 C2_20 111.5(6) . . ?
C3_20 C1_20 C2_20 108.7(6) . . ?
C4_20 C1_20 C2_20 107.9(6) . . ?
F3_20 C2_20 F2_20 107.3(8) . . ?
F3_20 C2_20 F1_20 110.2(8) . . ?
F2_20 C2_20 F1_20 109.7(7) . . ?
F3_20 C2_20 C1_20 110.2(7) . . ?
F2_20 C2_20 C1_20 110.5(7) . . ?
F1_20 C2_20 C1_20 109.0(7) . . ?
F4_20 C3_20 F6_20 106.7(7) . . ?
F4_20 C3_20 F5_20 112.2(8) . . ?
F6_20 C3_20 F5_20 109.2(7) . . ?
F4_20 C3_20 C1_20 109.7(7) . . ?
F6_20 C3_20 C1_20 110.5(7) . . ?
F5_20 C3_20 C1_20 108.5(7) . . ?
F8_20 C4_20 F9_20 105.5(7) . . ?
F8_20 C4_20 F7_20 110.3(7) . . ?
F9_20 C4_20 F7_20 109.1(8) . . ?
F8_20 C4_20 C1_20 113.5(7) . . ?
F9_20 C4_20 C1_20 110.6(7) . . ?
F7_20 C4_20 C1_20 107.8(7) . . ?
C1_19 O1_19 Al0I 147.3(5) . . ?
O1_19 C1_19 C3_19 111.8(6) . . ?
O1_19 C1_19 C4_19 108.2(6) . . ?
C3_19 C1_19 C4_19 108.9(6) . . ?
O1_19 C1_19 C2_19 109.8(6) . . ?
C3_19 C1_19 C2_19 109.8(6) . . ?
C4_19 C1_19 C2_19 108.4(6) . . ?
F2_19 C2_19 F1_19 108.1(7) . . ?
F2_19 C2_19 F3_19 107.3(7) . . ?
F1_19 C2_19 F3_19 108.4(7) . . ?
F2_19 C2_19 C1_19 112.8(6) . . ?
F1_19 C2_19 C1_19 110.6(7) . . ?
F3_19 C2_19 C1_19 109.5(6) . . ?
F4_19 C3_19 F5_19 109.7(7) . . ?
F4_19 C3_19 F6_19 108.7(7) . . ?
F5_19 C3_19 F6_19 107.6(7) . . ?
F4_19 C3_19 C1_19 109.6(6) . . ?
F5_19 C3_19 C1_19 110.3(6) . . ?
F6_19 C3_19 C1_19 110.9(6) . . ?
F7_19 C4_19 F9_19 108.2(7) . . ?
F7_19 C4_19 F8_19 107.7(7) . . ?
F9_19 C4_19 F8_19 107.1(7) . . ?
F7_19 C4_19 C1_19 110.0(6) . . ?
F9_19 C4_19 C1_19 111.2(7) . . ?
F8_19 C4_19 C1_19 112.5(6) . . ?
C1_18 O1_18 Al0I 150.7(6) . . ?
O1_18 C1_18 C4_18 110.3(6) . . ?
O1_18 C1_18 C3_18 108.6(6) . . ?
C4_18 C1_18 C3_18 109.8(6) . . ?
O1_18 C1_18 C2_18 108.5(6) . . ?
C4_18 C1_18 C2_18 110.0(6) . . ?
C3_18 C1_18 C2_18 109.6(6) . . ?
F3_18 C2_18 F2_18 108.4(7) . . ?
F3_18 C2_18 F1_18 107.6(7) . . ?
F2_18 C2_18 F1_18 106.6(7) . . ?
F3_18 C2_18 C1_18 111.6(7) . . ?
F2_18 C2_18 C1_18 112.4(7) . . ?
F1_18 C2_18 C1_18 110.1(7) . . ?
F6_18 C3_18 F5_18 106.2(7) . . ?
F6_18 C3_18 F4_18 108.7(7) . . ?
F5_18 C3_18 F4_18 108.4(7) . . ?
F6_18 C3_18 C1_18 112.6(7) . . ?
F5_18 C3_18 C1_18 110.4(6) . . ?
F4_18 C3_18 C1_18 110.4(6) . . ?
F7_18 C4_18 F8_18 107.4(7) . . ?
F7_18 C4_18 F9_18 107.6(7) . . ?
F8_18 C4_18 F9_18 107.3(7) . . ?
F7_18 C4_18 C1_18 112.2(6) . . ?
F8_18 C4_18 C1_18 112.3(7) . . ?
F9_18 C4_18 C1_18 109.8(6) . . ?
C1_17 O1_17 Al0I 154.4(6) . . ?
O1_17 C1_17 C3_17 109.7(6) . . ?
O1_17 C1_17 C4_17 108.0(6) . . ?
C3_17 C1_17 C4_17 110.0(6) . . ?
O1_17 C1_17 C2_17 111.5(6) . . ?
C3_17 C1_17 C2_17 109.0(6) . . ?
C4_17 C1_17 C2_17 108.6(6) . . ?
F2_17 C2_17 F3_17 108.5(6) . . ?
F2_17 C2_17 F1_17 108.3(6) . . ?
F3_17 C2_17 F1_17 107.3(6) . . ?
F2_17 C2_17 C1_17 112.5(6) . . ?
F3_17 C2_17 C1_17 109.9(6) . . ?
F1_17 C2_17 C1_17 110.1(6) . . ?
F5_17 C3_17 F4_17 107.0(7) . . ?
F5_17 C3_17 F6_17 108.3(7) . . ?
F4_17 C3_17 F6_17 107.1(7) . . ?
F5_17 C3_17 C1_17 111.6(6) . . ?
F4_17 C3_17 C1_17 111.5(6) . . ?
F6_17 C3_17 C1_17 111.1(6) . . ?
F7_17 C4_17 F8_17 108.5(7) . . ?
F7_17 C4_17 F9_17 108.0(7) . . ?
F8_17 C4_17 F9_17 106.8(7) . . ?
F7_17 C4_17 C1_17 111.0(6) . . ?
F8_17 C4_17 C1_17 112.2(6) . . ?
F9_17 C4_17 C1_17 110.1(6) . . ?
C1_16 O1_16 Al0H 154.3(6) . . ?
O1_16 C1_16 C4_16 110.3(6) . . ?
O1_16 C1_16 C3_16 109.5(6) . . ?
C4_16 C1_16 C3_16 108.9(6) . . ?
O1_16 C1_16 C2_16 111.7(6) . . ?
C4_16 C1_16 C2_16 107.9(6) . . ?
C3_16 C1_16 C2_16 108.5(6) . . ?
F1_16 C2_16 F2_16 108.2(7) . . ?
F1_16 C2_16 F3_16 106.8(7) . . ?
F2_16 C2_16 F3_16 107.9(7) . . ?
F1_16 C2_16 C1_16 110.7(6) . . ?
F2_16 C2_16 C1_16 113.2(6) . . ?
F3_16 C2_16 C1_16 109.9(6) . . ?
F4_16 C3_16 F5_16 109.2(8) . . ?
F4_16 C3_16 F6_16 107.4(7) . . ?
F5_16 C3_16 F6_16 107.4(7) . . ?
F4_16 C3_16 C1_16 111.0(7) . . ?
F5_16 C3_16 C1_16 109.6(7) . . ?
F6_16 C3_16 C1_16 112.2(7) . . ?
F8_16 C4_16 F9_16 108.3(7) . . ?
F8_16 C4_16 F7_16 108.1(7) . . ?
F9_16 C4_16 F7_16 106.3(7) . . ?
F8_16 C4_16 C1_16 112.6(7) . . ?
F9_16 C4_16 C1_16 110.2(6) . . ?
F7_16 C4_16 C1_16 111.1(7) . . ?
C1_15 O1_15 Al0H 150.5(5) . . ?
O1_15 C1_15 C4_15 109.5(6) . . ?
O1_15 C1_15 C3_15 110.3(6) . . ?
C4_15 C1_15 C3_15 110.1(6) . . ?
O1_15 C1_15 C2_15 108.2(6) . . ?
C4_15 C1_15 C2_15 109.5(6) . . ?
C3_15 C1_15 C2_15 109.1(6) . . ?
F1_15 C2_15 F2_15 107.2(7) . . ?
F1_15 C2_15 F3_15 107.4(7) . . ?
F2_15 C2_15 F3_15 106.0(6) . . ?
F1_15 C2_15 C1_15 111.8(6) . . ?
F2_15 C2_15 C1_15 113.3(6) . . ?
F3_15 C2_15 C1_15 110.8(6) . . ?
F6_15 C3_15 F4_15 108.0(7) . . ?
F6_15 C3_15 F5_15 107.5(7) . . ?
F4_15 C3_15 F5_15 105.9(6) . . ?
F6_15 C3_15 C1_15 113.4(6) . . ?
F4_15 C3_15 C1_15 112.0(6) . . ?
F5_15 C3_15 C1_15 109.6(6) . . ?
F7_15 C4_15 F9_15 109.7(7) . . ?
F7_15 C4_15 F8_15 107.2(7) . . ?
F9_15 C4_15 F8_15 106.7(7) . . ?
F7_15 C4_15 C1_15 110.5(6) . . ?
F9_15 C4_15 C1_15 111.2(6) . . ?
F8_15 C4_15 C1_15 111.3(6) . . ?
C1_14 O1_14 Al0H 149.4(6) . . ?
O1_14 C1_14 C4_14 109.5(6) . . ?
O1_14 C1_14 C2_14 107.7(6) . . ?
C4_14 C1_14 C2_14 110.6(7) . . ?
O1_14 C1_14 C3_14 112.5(6) . . ?
C4_14 C1_14 C3_14 108.8(7) . . ?
C2_14 C1_14 C3_14 107.8(6) . . ?
F1_14 C2_14 F3_14 108.8(10) . . ?
F1_14 C2_14 F2_14 108.0(9) . . ?
F3_14 C2_14 F2_14 109.4(8) . . ?
F1_14 C2_14 C1_14 110.3(8) . . ?
F3_14 C2_14 C1_14 109.9(7) . . ?
F2_14 C2_14 C1_14 110.5(8) . . ?
F5_14 C3_14 F6_14 108.9(8) . . ?
F5_14 C3_14 F4_14 106.7(8) . . ?
F6_14 C3_14 F4_14 110.1(7) . . ?
F5_14 C3_14 C1_14 109.1(7) . . ?
F6_14 C3_14 C1_14 112.5(7) . . ?
F4_14 C3_14 C1_14 109.4(7) . . ?
F8_14 C4_14 F7_14 108.1(9) . . ?
F8_14 C4_14 F9_14 109.6(9) . . ?
F7_14 C4_14 F9_14 108.9(9) . . ?
F8_14 C4_14 C1_14 112.0(7) . . ?
F7_14 C4_14 C1_14 110.3(7) . . ?
F9_14 C4_14 C1_14 107.9(8) . . ?
C1_12 O1_12 Al0F 152.4(5) . . ?
O1_12 C1_12 C2_12 110.2(6) . . ?
O1_12 C1_12 C4_12 108.2(6) . . ?
C2_12 C1_12 C4_12 110.2(6) . . ?
O1_12 C1_12 C3_12 109.2(6) . . ?
C2_12 C1_12 C3_12 109.4(6) . . ?
C4_12 C1_12 C3_12 109.7(6) . . ?
F1_12 C2_12 F3_12 108.0(6) . . ?
F1_12 C2_12 F2_12 107.3(6) . . ?
F3_12 C2_12 F2_12 107.4(6) . . ?
F1_12 C2_12 C1_12 111.9(6) . . ?
F3_12 C2_12 C1_12 110.4(6) . . ?
F2_12 C2_12 C1_12 111.6(6) . . ?
F6_12 C3_12 F4_12 107.6(7) . . ?
F6_12 C3_12 F5_12 108.2(6) . . ?
F4_12 C3_12 F5_12 108.1(6) . . ?
F6_12 C3_12 C1_12 112.4(6) . . ?
F4_12 C3_12 C1_12 110.3(6) . . ?
F5_12 C3_12 C1_12 110.1(6) . . ?
F8_12 C4_12 F7_12 107.2(7) . . ?
F8_12 C4_12 F9_12 108.8(7) . . ?
F7_12 C4_12 F9_12 107.4(7) . . ?
F8_12 C4_12 C1_12 113.4(6) . . ?
F7_12 C4_12 C1_12 109.6(6) . . ?
F9_12 C4_12 C1_12 110.1(6) . . ?
C1_10 O1_10 Al0D 147.6(5) . . ?
O1_10 C1_10 C4_10 108.8(5) . . ?
O1_10 C1_10 C3_10 109.2(5) . . ?
C4_10 C1_10 C3_10 109.5(5) . . ?
O1_10 C1_10 C2_10 110.0(5) . . ?
C4_10 C1_10 C2_10 109.9(5) . . ?
C3_10 C1_10 C2_10 109.5(5) . . ?
F1_10 C2_10 F3_10 107.4(6) . . ?
F1_10 C2_10 F2_10 107.6(6) . . ?
F3_10 C2_10 F2_10 108.1(6) . . ?
F1_10 C2_10 C1_10 110.0(6) . . ?
F3_10 C2_10 C1_10 111.4(6) . . ?
F2_10 C2_10 C1_10 112.2(6) . . ?
F4_10 C3_10 F5_10 107.7(6) . . ?
F4_10 C3_10 F6_10 108.5(6) . . ?
F5_10 C3_10 F6_10 107.7(6) . . ?
F4_10 C3_10 C1_10 110.6(6) . . ?
F5_10 C3_10 C1_10 110.6(5) . . ?
F6_10 C3_10 C1_10 111.6(6) . . ?
F7_10 C4_10 F8_10 107.9(6) . . ?
F7_10 C4_10 F9_10 107.9(6) . . ?
F8_10 C4_10 F9_10 107.5(6) . . ?
F7_10 C4_10 C1_10 110.5(6) . . ?
F8_10 C4_10 C1_10 111.8(6) . . ?
F9_10 C4_10 C1_10 111.1(6) . . ?
C1_9 O1_9 Al0D 146.7(5) . . ?
O1_9 C1_9 C2_9 110.3(6) . . ?
O1_9 C1_9 C3_9 107.3(5) . . ?
C2_9 C1_9 C3_9 109.6(5) . . ?
O1_9 C1_9 C4_9 110.6(5) . . ?
C2_9 C1_9 C4_9 109.6(5) . . ?
C3_9 C1_9 C4_9 109.4(5) . . ?
F1_9 C2_9 F2_9 107.7(7) . . ?
F1_9 C2_9 F3_9 107.1(7) . . ?
F2_9 C2_9 F3_9 108.3(7) . . ?
F1_9 C2_9 C1_9 110.4(6) . . ?
F2_9 C2_9 C1_9 112.1(6) . . ?
F3_9 C2_9 C1_9 111.1(6) . . ?
F6_9 C3_9 F4_9 108.6(6) . . ?
F6_9 C3_9 F5_9 107.7(6) . . ?
F4_9 C3_9 F5_9 107.1(6) . . ?
F6_9 C3_9 C1_9 112.4(6) . . ?
F4_9 C3_9 C1_9 110.2(6) . . ?
F5_9 C3_9 C1_9 110.6(6) . . ?
F7_9 C4_9 F9_9 108.2(6) . . ?
F7_9 C4_9 F8_9 108.1(6) . . ?
F9_9 C4_9 F8_9 107.9(6) . . ?
F7_9 C4_9 C1_9 110.6(5) . . ?
F9_9 C4_9 C1_9 109.8(6) . . ?
F8_9 C4_9 C1_9 112.1(6) . . ?
C1_8 O1_8 Al0D 155.5(5) . . ?
O1_8 C1_8 C3_8 110.2(6) . . ?
O1_8 C1_8 C2_8 110.1(6) . . ?
C3_8 C1_8 C2_8 109.8(6) . . ?
O1_8 C1_8 C4_8 108.7(6) . . ?
C3_8 C1_8 C4_8 108.7(6) . . ?
C2_8 C1_8 C4_8 109.4(5) . . ?
F2_8 C2_8 F1_8 108.2(6) . . ?
F2_8 C2_8 F3_8 107.1(6) . . ?
F1_8 C2_8 F3_8 106.7(6) . . ?
F2_8 C2_8 C1_8 113.3(6) . . ?
F1_8 C2_8 C1_8 111.1(6) . . ?
F3_8 C2_8 C1_8 110.1(6) . . ?
F5_8 C3_8 F4_8 108.4(7) . . ?
F5_8 C3_8 F6_8 108.0(7) . . ?
F4_8 C3_8 F6_8 107.5(6) . . ?
F5_8 C3_8 C1_8 110.5(6) . . ?
F4_8 C3_8 C1_8 110.6(6) . . ?
F6_8 C3_8 C1_8 111.7(6) . . ?
F9_8 C4_8 F7_8 108.1(6) . . ?
F9_8 C4_8 F8_8 107.0(6) . . ?
F7_8 C4_8 F8_8 108.3(6) . . ?
F9_8 C4_8 C1_8 110.3(6) . . ?
F7_8 C4_8 C1_8 111.3(6) . . ?
F8_8 C4_8 C1_8 111.7(6) . . ?
C1_7 O1_7 Al0G 146.0(5) . . ?
O1_7 C1_7 C3_7 112.1(6) . . ?
O1_7 C1_7 C2_7 109.3(6) . . ?
C3_7 C1_7 C2_7 109.8(5) . . ?
O1_7 C1_7 C4_7 107.0(5) . . ?
C3_7 C1_7 C4_7 109.0(5) . . ?
C2_7 C1_7 C4_7 109.5(6) . . ?
F3_7 C2_7 F1_7 108.3(6) . . ?
F3_7 C2_7 F2_7 107.8(7) . . ?
F1_7 C2_7 F2_7 107.5(6) . . ?
F3_7 C2_7 C1_7 110.2(6) . . ?
F1_7 C2_7 C1_7 111.2(6) . . ?
F2_7 C2_7 C1_7 111.7(6) . . ?
F4_7 C3_7 F5_7 107.7(6) . . ?
F4_7 C3_7 F6_7 107.6(6) . . ?
F5_7 C3_7 F6_7 107.5(6) . . ?
F4_7 C3_7 C1_7 110.6(5) . . ?
F5_7 C3_7 C1_7 110.6(6) . . ?
F6_7 C3_7 C1_7 112.5(6) . . ?
F7_7 C4_7 F9_7 107.6(6) . . ?
F7_7 C4_7 F8_7 108.6(6) . . ?
F9_7 C4_7 F8_7 107.3(6) . . ?
F7_7 C4_7 C1_7 109.7(6) . . ?
F9_7 C4_7 C1_7 111.5(6) . . ?
F8_7 C4_7 C1_7 112.1(6) . . ?
C1_6 O1_6 Al0G 145.6(5) . . ?
O1_6 C1_6 C3_6 108.4(6) . . ?
O1_6 C1_6 C2_6 109.9(5) . . ?
C3_6 C1_6 C2_6 109.7(6) . . ?
O1_6 C1_6 C4_6 109.7(6) . . ?
C3_6 C1_6 C4_6 108.8(5) . . ?
C2_6 C1_6 C4_6 110.3(6) . . ?
F3_6 C2_6 F1_6 107.7(6) . . ?
F3_6 C2_6 F2_6 107.7(6) . . ?
F1_6 C2_6 F2_6 107.5(6) . . ?
F3_6 C2_6 C1_6 110.4(6) . . ?
F1_6 C2_6 C1_6 111.5(6) . . ?
F2_6 C2_6 C1_6 112.0(6) . . ?
F6_6 C3_6 F4_6 107.9(6) . . ?
F6_6 C3_6 F5_6 108.3(6) . . ?
F4_6 C3_6 F5_6 107.3(6) . . ?
F6_6 C3_6 C1_6 112.1(6) . . ?
F4_6 C3_6 C1_6 110.3(6) . . ?
F5_6 C3_6 C1_6 110.7(6) . . ?
F7_6 C4_6 F8_6 108.2(6) . . ?
F7_6 C4_6 F9_6 107.3(6) . . ?
F8_6 C4_6 F9_6 107.9(6) . . ?
F7_6 C4_6 C1_6 110.9(6) . . ?
F8_6 C4_6 C1_6 111.8(6) . . ?
F9_6 C4_6 C1_6 110.5(5) . . ?
C1_5 O1_5 Al0G 155.6(5) . . ?
O1_5 C1_5 C4_5 109.7(5) . . ?
O1_5 C1_5 C3_5 108.3(6) . . ?
C4_5 C1_5 C3_5 110.4(6) . . ?
O1_5 C1_5 C2_5 109.5(5) . . ?
C4_5 C1_5 C2_5 109.0(6) . . ?
C3_5 C1_5 C2_5 109.9(5) . . ?
F1_5 C2_5 F3_5 107.4(7) . . ?
F1_5 C2_5 F2_5 107.4(6) . . ?
F3_5 C2_5 F2_5 108.0(6) . . ?
F1_5 C2_5 C1_5 110.6(6) . . ?
F3_5 C2_5 C1_5 110.7(6) . . ?
F2_5 C2_5 C1_5 112.7(6) . . ?
F5_5 C3_5 F4_5 108.0(6) . . ?
F5_5 C3_5 F6_5 108.1(6) . . ?
F4_5 C3_5 F6_5 107.6(6) . . ?
F5_5 C3_5 C1_5 110.2(6) . . ?
F4_5 C3_5 C1_5 111.1(6) . . ?
F6_5 C3_5 C1_5 111.7(6) . . ?
F9_5 C4_5 F7_5 107.5(7) . . ?
F9_5 C4_5 F8_5 108.0(7) . . ?
F7_5 C4_5 F8_5 107.4(7) . . ?
F9_5 C4_5 C1_5 111.9(6) . . ?
F7_5 C4_5 C1_5 110.5(6) . . ?
F8_5 C4_5 C1_5 111.4(6) . . ?
C1_4 O1_4 Al0E 145.5(5) . . ?
O1_4 C1_4 C3_4 110.9(5) . . ?
O1_4 C1_4 C4_4 110.8(5) . . ?
C3_4 C1_4 C4_4 109.8(6) . . ?
O1_4 C1_4 C2_4 106.9(5) . . ?
C3_4 C1_4 C2_4 109.4(6) . . ?
C4_4 C1_4 C2_4 109.1(5) . . ?
F1_4 C2_4 F3_4 107.8(6) . . ?
F1_4 C2_4 F2_4 108.3(6) . . ?
F3_4 C2_4 F2_4 108.0(6) . . ?
F1_4 C2_4 C1_4 109.9(6) . . ?
F3_4 C2_4 C1_4 111.0(6) . . ?
F2_4 C2_4 C1_4 111.7(6) . . ?
F5_4 C3_4 F6_4 107.8(7) . . ?
F5_4 C3_4 F4_4 107.2(7) . . ?
F6_4 C3_4 F4_4 107.2(7) . . ?
F5_4 C3_4 C1_4 111.5(6) . . ?
F6_4 C3_4 C1_4 112.8(6) . . ?
F4_4 C3_4 C1_4 110.0(6) . . ?
F9_4 C4_4 F8_4 108.2(6) . . ?
F9_4 C4_4 F7_4 107.9(6) . . ?
F8_4 C4_4 F7_4 106.4(6) . . ?
F9_4 C4_4 C1_4 111.2(6) . . ?
F8_4 C4_4 C1_4 112.7(6) . . ?
F7_4 C4_4 C1_4 110.1(6) . . ?
C1_3 O1_3 Al0E 146.4(5) . . ?
O1_3 C1_3 C4_3 110.6(5) . . ?
O1_3 C1_3 C2_3 108.9(5) . . ?
C4_3 C1_3 C2_3 109.3(5) . . ?
O1_3 C1_3 C3_3 110.2(5) . . ?
C4_3 C1_3 C3_3 109.3(5) . . ?
C2_3 C1_3 C3_3 108.5(5) . . ?
F3_3 C2_3 F1_3 106.7(6) . . ?
F3_3 C2_3 F2_3 107.6(6) . . ?
F1_3 C2_3 F2_3 107.4(6) . . ?
F3_3 C2_3 C1_3 110.6(6) . . ?
F1_3 C2_3 C1_3 111.6(6) . . ?
F2_3 C2_3 C1_3 112.7(6) . . ?
F6_3 C3_3 F5_3 108.1(6) . . ?
F6_3 C3_3 F4_3 107.5(6) . . ?
F5_3 C3_3 F4_3 107.1(6) . . ?
F6_3 C3_3 C1_3 112.8(6) . . ?
F5_3 C3_3 C1_3 111.1(6) . . ?
F4_3 C3_3 C1_3 110.0(5) . . ?
F7_3 C4_3 F8_3 107.4(6) . . ?
F7_3 C4_3 F9_3 107.9(6) . . ?
F8_3 C4_3 F9_3 107.2(6) . . ?
F7_3 C4_3 C1_3 111.4(6) . . ?
F8_3 C4_3 C1_3 113.1(6) . . ?
F9_3 C4_3 C1_3 109.6(5) . . ?
C1_2 O1_2 Al0E 154.4(5) . . ?
O1_2 C1_2 C2_2 108.5(5) . . ?
O1_2 C1_2 C3_2 110.4(5) . . ?
C2_2 C1_2 C3_2 110.0(6) . . ?
O1_2 C1_2 C4_2 108.0(5) . . ?
C2_2 C1_2 C4_2 109.5(5) . . ?
C3_2 C1_2 C4_2 110.3(5) . . ?
F1_2 C2_2 F3_2 108.4(7) . . ?
F1_2 C2_2 F2_2 107.2(6) . . ?
F3_2 C2_2 F2_2 107.2(7) . . ?
F1_2 C2_2 C1_2 111.5(6) . . ?
F3_2 C2_2 C1_2 110.6(6) . . ?
F2_2 C2_2 C1_2 111.7(6) . . ?
F5_2 C3_2 F4_2 107.6(6) . . ?
F5_2 C3_2 F6_2 108.5(6) . . ?
F4_2 C3_2 F6_2 107.6(6) . . ?
F5_2 C3_2 C1_2 110.1(6) . . ?
F4_2 C3_2 C1_2 110.5(6) . . ?
F6_2 C3_2 C1_2 112.3(6) . . ?
F7_2 C4_2 F9_2 108.1(6) . . ?
F7_2 C4_2 F8_2 107.3(6) . . ?
F9_2 C4_2 F8_2 107.3(6) . . ?
F7_2 C4_2 C1_2 110.8(6) . . ?
F9_2 C4_2 C1_2 111.4(6) . . ?
F8_2 C4_2 C1_2 111.8(6) . . ?
Mo09 I001 Mo0A 70.01(2) . . ?
Mo07 I002 Mo07 70.27(3) . 2_657 ?
Mo0B I003 Mo0C 69.96(2) . . ?
Mo0B I004 Mo0C 70.34(3) . . ?
Mo08 I005 Mo08 70.09(3) . 2_576 ?
Mo0A I006 Mo09 70.41(2) . . ?
C06A Mo07 C07U 78.3(3) . . ?
C06A Mo07 C079 89.5(4) . . ?
C07U Mo07 C079 89.9(3) . . ?
C06A Mo07 C073 91.1(4) . . ?
C07U Mo07 C073 89.9(3) . . ?
C079 Mo07 C073 179.3(4) . . ?
C06A Mo07 I002 164.6(2) . . ?
C07U Mo07 I002 86.3(2) . . ?
C079 Mo07 I002 89.9(3) . . ?
C073 Mo07 I002 89.4(3) . . ?
C06A Mo07 I002 85.6(2) . 2_657 ?
C07U Mo07 I002 163.9(2) . 2_657 ?
C079 Mo07 I002 90.1(2) . 2_657 ?
C073 Mo07 I002 90.2(2) . 2_657 ?
I002 Mo07 I002 109.73(3) . 2_657 ?
C06A Mo07 Mo07 140.4(2) . 2_657 ?
C07U Mo07 Mo07 141.2(2) . 2_657 ?
C079 Mo07 Mo07 90.1(2) . 2_657 ?
C073 Mo07 Mo07 89.7(2) . 2_657 ?
I002 Mo07 Mo07 54.92(2) . 2_657 ?
I002 Mo07 Mo07 54.81(2) 2_657 2_657 ?
C07T Mo08 C06M 80.9(3) . . ?
C07T Mo08 C06W 90.5(3) . . ?
C06M Mo08 C06W 89.5(4) . . ?
C07T Mo08 C066 89.6(3) . . ?
C06M Mo08 C066 91.4(3) . . ?
C06W Mo08 C066 179.0(4) . . ?
C07T Mo08 I005 165.9(2) . . ?
C06M Mo08 I005 85.1(2) . . ?
C06W Mo08 I005 90.8(3) . . ?
C066 Mo08 I005 89.3(2) . . ?
C07T Mo08 I005 84.1(2) . 2_576 ?
C06M Mo08 I005 164.9(2) . 2_576 ?
C06W Mo08 I005 88.5(3) . 2_576 ?
C066 Mo08 I005 90.6(2) . 2_576 ?
I005 Mo08 I005 109.90(3) . 2_576 ?
C07T Mo08 Mo08 139.0(2) . 2_576 ?
C06M Mo08 Mo08 140.2(2) . 2_576 ?
C06W Mo08 Mo08 89.4(2) . 2_576 ?
C066 Mo08 Mo08 89.9(2) . 2_576 ?
I005 Mo08 Mo08 55.07(2) . 2_576 ?
I005 Mo08 Mo08 54.84(2) 2_576 2_576 ?
C07J Mo09 C06I 81.0(4) . . ?
C07J Mo09 C06K 89.6(4) . . ?
C06I Mo09 C06K 90.4(4) . . ?
C07J Mo09 C06F 90.4(3) . . ?
C06I Mo09 C06F 89.2(4) . . ?
C06K Mo09 C06F 179.5(4) . . ?
C07J Mo09 I006 83.3(3) . . ?
C06I Mo09 I006 164.2(2) . . ?
C06K Mo09 I006 90.5(3) . . ?
C06F Mo09 I006 90.0(3) . . ?
C07J Mo09 I001 167.0(3) . . ?
C06I Mo09 I001 86.0(2) . . ?
C06K Mo09 I001 90.2(3) . . ?
C06F Mo09 I001 89.7(3) . . ?
I006 Mo09 I001 109.71(3) . . ?
C07J Mo09 Mo0A 137.9(3) . . ?
C06I Mo09 Mo0A 141.1(2) . . ?
C06K Mo09 Mo0A 90.3(2) . . ?
C06F Mo09 Mo0A 90.0(2) . . ?
I006 Mo09 Mo0A 54.67(2) . . ?
I001 Mo09 Mo0A 55.04(2) . . ?
C07Z Mo0A C06X 79.3(4) . . ?
C07Z Mo0A C084 89.5(3) . . ?
C06X Mo0A C084 91.8(4) . . ?
C07Z Mo0A C068 91.6(3) . . ?
C06X Mo0A C068 89.3(3) . . ?
C084 Mo0A C068 178.6(3) . . ?
C07Z Mo0A I006 163.1(3) . . ?
C06X Mo0A I006 84.0(2) . . ?
C084 Mo0A I006 88.4(3) . . ?
C068 Mo0A I006 90.8(2) . . ?
C07Z Mo0A I001 86.9(3) . . ?
C06X Mo0A I001 166.0(2) . . ?
C084 Mo0A I001 90.7(3) . . ?
C068 Mo0A I001 88.5(2) . . ?
I006 Mo0A I001 109.86(3) . . ?
C07Z Mo0A Mo09 141.9(3) . . ?
C06X Mo0A Mo09 138.8(2) . . ?
C084 Mo0A Mo09 89.4(2) . . ?
C068 Mo0A Mo09 89.2(2) . . ?
I006 Mo0A Mo09 54.92(2) . . ?
I001 Mo0A Mo09 54.94(2) . . ?
C075 Mo0B C08E 79.1(3) . . ?
C075 Mo0B C07O 90.3(4) . . ?
C08E Mo0B C07O 92.2(3) . . ?
C075 Mo0B C07M 90.0(4) . . ?
C08E Mo0B C07M 91.0(3) . . ?
C07O Mo0B C07M 176.8(3) . . ?
C075 Mo0B I004 85.3(2) . . ?
C08E Mo0B I004 164.3(2) . . ?
C07O Mo0B I004 88.4(2) . . ?
C07M Mo0B I004 88.5(3) . . ?
C075 Mo0B I003 164.5(2) . . ?
C08E Mo0B I003 85.4(2) . . ?
C07O Mo0B I003 89.4(3) . . ?
C07M Mo0B I003 91.2(3) . . ?
I004 Mo0B I003 110.24(3) . . ?
C075 Mo0B Mo0C 140.3(2) . . ?
C08E Mo0B Mo0C 140.6(2) . . ?
C07O Mo0B Mo0C 88.5(2) . . ?
C07M Mo0B Mo0C 89.3(2) . . ?
I004 Mo0B Mo0C 55.02(2) . . ?
I003 Mo0B Mo0C 55.22(2) . . ?
C070 Mo0C C080 80.6(3) . . ?
C070 Mo0C C074 88.4(4) . . ?
C080 Mo0C C074 91.7(4) . . ?
C070 Mo0C C07H 89.9(4) . . ?
C080 Mo0C C07H 89.5(3) . . ?
C074 Mo0C C07H 177.7(4) . . ?
C070 Mo0C I004 164.7(2) . . ?
C080 Mo0C I004 84.1(2) . . ?
C074 Mo0C I004 90.6(3) . . ?
C07H Mo0C I004 91.5(3) . . ?
C070 Mo0C I003 85.8(2) . . ?
C080 Mo0C I003 166.4(2) . . ?
C074 Mo0C I003 89.0(3) . . ?
C07H Mo0C I003 89.3(2) . . ?
I004 Mo0C I003 109.45(3) . . ?
C070 Mo0C Mo0B 140.6(2) . . ?
C080 Mo0C Mo0B 138.8(2) . . ?
C074 Mo0C Mo0B 89.2(2) . . ?
C07H Mo0C Mo0B 91.1(2) . . ?
I004 Mo0C Mo0B 54.63(2) . . ?
I003 Mo0C Mo0B 54.82(2) . . ?
O1_8 Al0D O1_10 112.7(3) . . ?
O1_8 Al0D O1_9 115.8(3) . . ?
O1_10 Al0D O1_9 113.3(3) . . ?
O1_8 Al0D F00L 106.9(3) . . ?
O1_10 Al0D F00L 104.5(3) . . ?
O1_9 Al0D F00L 102.2(3) . . ?
O1_4 Al0E O1_2 115.6(3) . . ?
O1_4 Al0E O1_3 113.1(3) . . ?
O1_2 Al0E O1_3 113.3(3) . . ?
O1_4 Al0E F00J 102.2(2) . . ?
O1_2 Al0E F00J 107.4(2) . . ?
O1_3 Al0E F00J 103.8(2) . . ?
O1_12 Al0F O1_21 112.8(3) . . ?
O1_12 Al0F O1_20 117.1(3) . . ?
O1_21 Al0F O1_20 109.7(3) . . ?
O1_12 Al0F F00K 105.3(2) . . ?
O1_21 Al0F F00K 108.1(2) . . ?
O1_20 Al0F F00K 102.9(2) . . ?
O1_5 Al0G O1_6 112.7(3) . . ?
O1_5 Al0G O1_7 114.5(3) . . ?
O1_6 Al0G O1_7 112.8(3) . . ?
O1_5 Al0G F00L 107.3(3) . . ?
O1_6 Al0G F00L 105.0(3) . . ?
O1_7 Al0G F00L 103.4(3) . . ?
O1_15 Al0H O1_14 112.1(3) . . ?
O1_15 Al0H O1_16 117.5(3) . . ?
O1_14 Al0H O1_16 111.0(4) . . ?
O1_15 Al0H F00M 106.9(3) . . ?
O1_14 Al0H F00M 104.9(3) . . ?
O1_16 Al0H F00M 103.1(3) . . ?
O1_18 Al0I O1_17 118.8(3) . . ?
O1_18 Al0I O1_19 111.3(3) . . ?
O1_17 Al0I O1_19 111.3(3) . . ?
O1_18 Al0I F00M 106.1(3) . . ?
O1_17 Al0I F00M 101.9(3) . . ?
O1_19 Al0I F00M 106.3(3) . . ?
Al0E F00J Al0E 180.0 2_667 . ?
Al0F F00K Al0F 180.0 . 2_566 ?
Al0G F00L Al0D 178.5(3) . . ?
Al0I F00M Al0H 178.6(3) . . ?
O057 C066 Mo08 177.6(7) . . ?
O04M C068 Mo0A 178.4(8) . . ?
O05S C06A Mo07 175.8(7) . . ?
O060 C06F Mo09 179.0(9) . . ?
O04T C06I Mo09 177.1(8) . . ?
O063 C06K Mo09 178.8(9) . . ?
O053 C06M Mo08 177.2(8) . . ?
O05U C06W Mo08 176.9(8) . . ?
O05Y C06X Mo0A 177.2(8) . . ?
O061 C070 Mo0C 176.8(8) . . ?
O05O C073 Mo07 177.7(8) . . ?
O05I C074 Mo0C 178.7(9) . . ?
O05Z C075 Mo0B 177.7(8) . . ?
O054 C079 Mo07 179.3(9) . . ?
O05X C07H Mo0C 178.8(9) . . ?
O1P C07J Mo09 177.7(9) . . ?
O052 C07M Mo0B 178.0(9) . . ?
O05G C07O Mo0B 179.1(9) . . ?
O05L C07T Mo08 176.4(8) . . ?
O04Q C07U Mo07 177.7(8) . . ?
O05D C07Z Mo0A 175.8(8) . . ?
O05W C080 Mo0C 177.7(8) . . ?
O05E C084 Mo0A 178.7(9) . . ?
O05M C08E Mo0B 177.3(8) . . ?

loop_
_geom_bond_atom_site_label_1
_geom_bond_atom_site_label_2
_geom_bond_distance
_geom_bond_site_symmetry_2
_geom_bond_publ_flag
O1_21 C1_21 1.360(8) . ?
O1_21 Al0F 1.711(6) . ?
C1_21 C4_21 1.545(9) . ?
C1_21 C3_21 1.549(8) . ?
C1_21 C2_21 1.554(9) . ?
C2_21 F1_21 1.315(9) . ?
C2_21 F3_21 1.326(9) . ?
C2_21 F2_21 1.353(8) . ?
C3_21 F5_21 1.325(8) . ?
C3_21 F6_21 1.331(8) . ?
C3_21 F4_21 1.338(8) . ?
C4_21 F8_21 1.322(8) . ?
C4_21 F7_21 1.324(9) . ?
C4_21 F9_21 1.328(9) . ?
O1_20 C1_20 1.345(8) . ?
O1_20 Al0F 1.713(6) . ?
C1_20 C3_20 1.550(9) . ?
C1_20 C4_20 1.551(9) . ?
C1_20 C2_20 1.565(9) . ?
C2_20 F3_20 1.313(9) . ?
C2_20 F2_20 1.345(9) . ?
C2_20 F1_20 1.350(10) . ?
C3_20 F4_20 1.332(9) . ?
C3_20 F6_20 1.346(9) . ?
C3_20 F5_20 1.349(9) . ?
C4_20 F8_20 1.339(9) . ?
C4_20 F9_20 1.352(9) . ?
C4_20 F7_20 1.374(10) . ?
O1_19 C1_19 1.351(8) . ?
O1_19 Al0I 1.700(6) . ?
C1_19 C3_19 1.552(9) . ?
C1_19 C4_19 1.555(9) . ?
C1_19 C2_19 1.556(9) . ?
C2_19 F2_19 1.329(8) . ?
C2_19 F1_19 1.335(9) . ?
C2_19 F3_19 1.334(9) . ?
C3_19 F4_19 1.313(9) . ?
C3_19 F5_19 1.332(8) . ?
C3_19 F6_19 1.340(8) . ?
C4_19 F7_19 1.332(9) . ?
C4_19 F9_19 1.337(9) . ?
C4_19 F8_19 1.338(8) . ?
O1_18 C1_18 1.354(8) . ?
O1_18 Al0I 1.686(6) . ?
C1_18 C4_18 1.543(9) . ?
C1_18 C3_18 1.552(9) . ?
C1_18 C2_18 1.555(9) . ?
C2_18 F3_18 1.322(9) . ?
C2_18 F2_18 1.334(9) . ?
C2_18 F1_18 1.344(9) . ?
C3_18 F6_18 1.326(8) . ?
C3_18 F5_18 1.333(9) . ?
C3_18 F4_18 1.340(9) . ?
C4_18 F7_18 1.318(8) . ?
C4_18 F8_18 1.332(8) . ?
C4_18 F9_18 1.336(9) . ?
O1_17 C1_17 1.343(8) . ?
O1_17 Al0I 1.699(6) . ?
C1_17 C3_17 1.533(9) . ?
C1_17 C4_17 1.560(9) . ?
C1_17 C2_17 1.574(9) . ?
C2_17 F2_17 1.319(8) . ?
C2_17 F3_17 1.333(8) . ?
C2_17 F1_17 1.334(8) . ?
C3_17 F5_17 1.327(8) . ?
C3_17 F4_17 1.336(8) . ?
C3_17 F6_17 1.349(8) . ?
C4_17 F7_17 1.311(8) . ?
C4_17 F8_17 1.330(9) . ?
C4_17 F9_17 1.335(9) . ?
O1_16 C1_16 1.349(8) . ?
O1_16 Al0H 1.705(6) . ?
C1_16 C4_16 1.546(9) . ?
C1_16 C3_16 1.563(9) . ?
C1_16 C2_16 1.567(9) . ?
C2_16 F1_16 1.321(9) . ?
C2_16 F2_16 1.322(8) . ?
C2_16 F3_16 1.328(8) . ?
C3_16 F4_16 1.309(9) . ?
C3_16 F5_16 1.330(9) . ?
C3_16 F6_16 1.339(9) . ?
C4_16 F8_16 1.325(8) . ?
C4_16 F9_16 1.331(9) . ?
C4_16 F7_16 1.347(9) . ?
O1_15 C1_15 1.350(8) . ?
O1_15 Al0H 1.689(6) . ?
C1_15 C4_15 1.546(9) . ?
C1_15 C3_15 1.546(9) . ?
C1_15 C2_15 1.556(9) . ?
C2_15 F1_15 1.320(8) . ?
C2_15 F2_15 1.327(8) . ?
C2_15 F3_15 1.347(8) . ?
C3_15 F6_15 1.309(8) . ?
C3_15 F4_15 1.316(8) . ?
C3_15 F5_15 1.362(9) . ?
C4_15 F7_15 1.317(9) . ?
C4_15 F9_15 1.318(9) . ?
C4_15 F8_15 1.345(8) . ?
O1_14 C1_14 1.348(8) . ?
O1_14 Al0H 1.698(6) . ?
C1_14 C4_14 1.541(9) . ?
C1_14 C2_14 1.555(10) . ?
C1_14 C3_14 1.558(9) . ?
C2_14 F1_14 1.322(10) . ?
C2_14 F3_14 1.332(10) . ?
C2_14 F2_14 1.343(10) . ?
C3_14 F5_14 1.311(9) . ?
C3_14 F6_14 1.318(9) . ?
C3_14 F4_14 1.329(9) . ?
C4_14 F8_14 1.328(10) . ?
C4_14 F7_14 1.328(10) . ?
C4_14 F9_14 1.348(11) . ?
O1_12 C1_12 1.348(8) . ?
O1_12 Al0F 1.695(6) . ?
C1_12 C2_12 1.549(9) . ?
C1_12 C4_12 1.551(9) . ?
C1_12 C3_12 1.559(9) . ?
C2_12 F1_12 1.320(8) . ?
C2_12 F3_12 1.329(8) . ?
C2_12 F2_12 1.340(8) . ?
C3_12 F6_12 1.322(8) . ?
C3_12 F4_12 1.325(8) . ?
C3_12 F5_12 1.344(8) . ?
C4_12 F8_12 1.315(8) . ?
C4_12 F7_12 1.334(9) . ?
C4_12 F9_12 1.337(8) . ?
O1_10 C1_10 1.354(7) . ?
O1_10 Al0D 1.708(5) . ?
C1_10 C4_10 1.546(8) . ?
C1_10 C3_10 1.559(8) . ?
C1_10 C2_10 1.560(8) . ?
C2_10 F1_10 1.329(8) . ?
C2_10 F3_10 1.329(8) . ?
C2_10 F2_10 1.331(8) . ?
C3_10 F4_10 1.325(8) . ?
C3_10 F5_10 1.330(8) . ?
C3_10 F6_10 1.333(8) . ?
C4_10 F7_10 1.327(8) . ?
C4_10 F8_10 1.338(8) . ?
C4_10 F9_10 1.344(8) . ?
O1_9 C1_9 1.356(7) . ?
O1_9 Al0D 1.712(6) . ?
C1_9 C2_9 1.548(8) . ?
C1_9 C3_9 1.553(8) . ?
C1_9 C4_9 1.556(8) . ?
C2_9 F1_9 1.332(8) . ?
C2_9 F2_9 1.335(8) . ?
C2_9 F3_9 1.344(9) . ?
C3_9 F6_9 1.331(8) . ?
C3_9 F4_9 1.331(8) . ?
C3_9 F5_9 1.338(8) . ?
C4_9 F7_9 1.323(8) . ?
C4_9 F9_9 1.325(8) . ?
C4_9 F8_9 1.340(8) . ?
O1_8 C1_8 1.341(7) . ?
O1_8 Al0D 1.691(5) . ?
C1_8 C3_8 1.550(8) . ?
C1_8 C2_8 1.553(8) . ?
C1_8 C4_8 1.559(8) . ?
C2_8 F2_8 1.330(8) . ?
C2_8 F1_8 1.334(8) . ?
C2_8 F3_8 1.336(8) . ?
C3_8 F5_8 1.323(9) . ?
C3_8 F4_8 1.332(8) . ?
C3_8 F6_8 1.343(8) . ?
C4_8 F9_8 1.327(8) . ?
C4_8 F7_8 1.330(8) . ?
C4_8 F8_8 1.338(8) . ?
O1_7 C1_7 1.349(8) . ?
O1_7 Al0G 1.714(6) . ?
C1_7 C3_7 1.550(8) . ?
C1_7 C2_7 1.552(8) . ?
C1_7 C4_7 1.554(8) . ?
C2_7 F3_7 1.325(9) . ?
C2_7 F1_7 1.340(8) . ?
C2_7 F2_7 1.347(8) . ?
C3_7 F4_7 1.326(8) . ?
C3_7 F5_7 1.335(8) . ?
C3_7 F6_7 1.342(8) . ?
C4_7 F7_7 1.327(8) . ?
C4_7 F9_7 1.332(8) . ?
C4_7 F8_7 1.341(8) . ?
O1_6 C1_6 1.360(8) . ?
O1_6 Al0G 1.704(5) . ?
C1_6 C3_6 1.552(8) . ?
C1_6 C2_6 1.552(9) . ?
C1_6 C4_6 1.561(8) . ?
C2_6 F3_6 1.324(8) . ?
C2_6 F1_6 1.327(8) . ?
C2_6 F2_6 1.341(8) . ?
C3_6 F6_6 1.328(8) . ?
C3_6 F4_6 1.337(9) . ?
C3_6 F5_6 1.347(8) . ?
C4_6 F7_6 1.322(8) . ?
C4_6 F8_6 1.332(8) . ?
C4_6 F9_6 1.335(8) . ?
O1_5 C1_5 1.348(8) . ?
O1_5 Al0G 1.690(5) . ?
C1_5 C4_5 1.552(8) . ?
C1_5 C3_5 1.556(8) . ?
C1_5 C2_5 1.559(8) . ?
C2_5 F1_5 1.328(8) . ?
C2_5 F3_5 1.328(8) . ?
C2_5 F2_5 1.333(8) . ?
C3_5 F5_5 1.313(8) . ?
C3_5 F4_5 1.324(8) . ?
C3_5 F6_5 1.334(8) . ?
C4_5 F9_5 1.316(9) . ?
C4_5 F7_5 1.334(8) . ?
C4_5 F8_5 1.338(8) . ?
O1_4 C1_4 1.358(7) . ?
O1_4 Al0E 1.701(5) . ?
C1_4 C3_4 1.542(8) . ?
C1_4 C4_4 1.555(8) . ?
C1_4 C2_4 1.563(8) . ?
C2_4 F1_4 1.328(8) . ?
C2_4 F3_4 1.329(8) . ?
C2_4 F2_4 1.337(7) . ?
C3_4 F5_4 1.332(9) . ?
C3_4 F6_4 1.339(8) . ?
C3_4 F4_4 1.342(8) . ?
C4_4 F9_4 1.313(8) . ?
C4_4 F8_4 1.333(8) . ?
C4_4 F7_4 1.338(8) . ?
O1_3 C1_3 1.350(7) . ?
O1_3 Al0E 1.704(5) . ?
C1_3 C4_3 1.552(8) . ?
C1_3 C2_3 1.553(8) . ?
C1_3 C3_3 1.564(8) . ?
C2_3 F3_3 1.325(8) . ?
C2_3 F1_3 1.340(8) . ?
C2_3 F2_3 1.342(8) . ?
C3_3 F6_3 1.327(8) . ?
C3_3 F5_3 1.332(8) . ?
C3_3 F4_3 1.341(8) . ?
C4_3 F7_3 1.320(8) . ?
C4_3 F8_3 1.330(8) . ?
C4_3 F9_3 1.340(8) . ?
O1_2 C1_2 1.352(7) . ?
O1_2 Al0E 1.703(5) . ?
C1_2 C2_2 1.545(8) . ?
C1_2 C3_2 1.553(8) . ?
C1_2 C4_2 1.554(8) . ?
C2_2 F1_2 1.324(8) . ?
C2_2 F3_2 1.332(8) . ?
C2_2 F2_2 1.339(8) . ?
C3_2 F5_2 1.327(8) . ?
C3_2 F4_2 1.333(8) . ?
C3_2 F6_2 1.339(8) . ?
C4_2 F7_2 1.325(8) . ?
C4_2 F9_2 1.334(8) . ?
C4_2 F8_2 1.339(8) . ?
I001 Mo09 2.7197(9) . ?
I001 Mo0A 2.7231(9) . ?
I002 Mo07 2.7185(9) . ?
I002 Mo07 2.7223(9) 2_657 ?
I003 Mo0B 2.7178(9) . ?
I003 Mo0C 2.7313(9) . ?
I004 Mo0B 2.7051(9) . ?
I004 Mo0C 2.7180(9) . ?
I005 Mo08 2.7079(9) . ?
I005 Mo08 2.7155(9) 2_576 ?
I006 Mo0A 2.7036(9) . ?
I006 Mo09 2.7121(9) . ?
Mo07 C06A 2.053(8) . ?
Mo07 C07U 2.071(8) . ?
Mo07 C079 2.084(9) . ?
Mo07 C073 2.107(9) . ?
Mo07 Mo07 3.1311(13) 2_657 ?
Mo08 C07T 2.056(8) . ?
Mo08 C06M 2.073(8) . ?
Mo08 C06W 2.079(9) . ?
Mo08 C066 2.097(8) . ?
Mo08 Mo08 3.1144(13) 2_576 ?
Mo09 C07J 2.051(9) . ?
Mo09 C06I 2.079(9) . ?
Mo09 C06K 2.092(9) . ?
Mo09 C06F 2.100(9) . ?
Mo09 Mo0A 3.1223(10) . ?
Mo0A C07Z 2.064(9) . ?
Mo0A C06X 2.068(9) . ?
Mo0A C084 2.089(9) . ?
Mo0A C068 2.098(8) . ?
Mo0B C075 2.067(9) . ?
Mo0B C08E 2.073(9) . ?
Mo0B C07O 2.084(9) . ?
Mo0B C07M 2.086(9) . ?
Mo0B Mo0C 3.1239(10) . ?
Mo0C C070 2.054(9) . ?
Mo0C C080 2.061(9) . ?
Mo0C C074 2.082(9) . ?
Mo0C C07H 2.092(9) . ?
Al0D F00L 1.769(5) . ?
Al0E F00J 1.770(2) . ?
Al0F F00K 1.774(2) . ?
Al0G F00L 1.762(5) . ?
Al0H F00M 1.772(5) . ?
Al0I F00M 1.767(5) . ?
O1P C07J 1.139(11) . ?
O04M C068 1.118(10) . ?
O04Q C07U 1.122(10) . ?
O04T C06I 1.109(11) . ?
O052 C07M 1.121(11) . ?
O053 C06M 1.106(10) . ?
O054 C079 1.116(11) . ?
O057 C066 1.123(10) . ?
O05D C07Z 1.133(10) . ?
O05E C084 1.133(11) . ?
O05G C07O 1.118(11) . ?
O05I C074 1.128(11) . ?
O05L C07T 1.128(10) . ?
O05M C08E 1.130(10) . ?
O05O C073 1.099(11) . ?
O05S C06A 1.140(10) . ?
O05U C06W 1.134(11) . ?
O05W C080 1.124(10) . ?
O05X C07H 1.114(11) . ?
O05Y C06X 1.127(11) . ?
O05Z C075 1.118(11) . ?
O060 C06F 1.121(11) . ?
O061 C070 1.141(11) . ?
O063 C06K 1.117(11) . ?

loop_
_geom_torsion_atom_site_label_1
_geom_torsion_atom_site_label_2
_geom_torsion_atom_site_label_3
_geom_torsion_atom_site_label_4
_geom_torsion
_geom_torsion_site_symmetry_1
_geom_torsion_site_symmetry_2
_geom_torsion_site_symmetry_3
_geom_torsion_site_symmetry_4
_geom_torsion_publ_flag
Al0F O1_21 C1_21 C4_21 170.2(8) . . . . ?
Al0F O1_21 C1_21 C3_21 49.7(11) . . . . ?
Al0F O1_21 C1_21 C2_21 -70.1(11) . . . . ?
O1_21 C1_21 C2_21 F1_21 -76.8(8) . . . . ?
C4_21 C1_21 C2_21 F1_21 42.0(8) . . . . ?
C3_21 C1_21 C2_21 F1_21 161.8(6) . . . . ?
O1_21 C1_21 C2_21 F3_21 42.8(8) . . . . ?
C4_21 C1_21 C2_21 F3_21 161.6(6) . . . . ?
C3_21 C1_21 C2_21 F3_21 -78.6(8) . . . . ?
O1_21 C1_21 C2_21 F2_21 163.6(7) . . . . ?
C4_21 C1_21 C2_21 F2_21 -77.6(8) . . . . ?
C3_21 C1_21 C2_21 F2_21 42.2(8) . . . . ?
O1_21 C1_21 C3_21 F5_21 -79.3(8) . . . . ?
C4_21 C1_21 C3_21 F5_21 161.4(6) . . . . ?
C2_21 C1_21 C3_21 F5_21 41.7(8) . . . . ?
O1_21 C1_21 C3_21 F6_21 159.1(6) . . . . ?
C4_21 C1_21 C3_21 F6_21 39.8(8) . . . . ?
C2_21 C1_21 C3_21 F6_21 -79.8(7) . . . . ?
O1_21 C1_21 C3_21 F4_21 38.0(8) . . . . ?
C4_21 C1_21 C3_21 F4_21 -81.3(7) . . . . ?
C2_21 C1_21 C3_21 F4_21 159.0(6) . . . . ?
O1_21 C1_21 C4_21 F8_21 166.0(7) . . . . ?
C3_21 C1_21 C4_21 F8_21 -73.0(9) . . . . ?
C2_21 C1_21 C4_21 F8_21 45.8(9) . . . . ?
O1_21 C1_21 C4_21 F7_21 -73.7(8) . . . . ?
C3_21 C1_21 C4_21 F7_21 47.3(8) . . . . ?
C2_21 C1_21 C4_21 F7_21 166.1(6) . . . . ?
O1_21 C1_21 C4_21 F9_21 44.8(9) . . . . ?
C3_21 C1_21 C4_21 F9_21 165.8(7) . . . . ?
C2_21 C1_21 C4_21 F9_21 -75.4(8) . . . . ?
Al0F O1_20 C1_20 C3_20 -176.9(8) . . . . ?
Al0F O1_20 C1_20 C4_20 -56.8(12) . . . . ?
Al0F O1_20 C1_20 C2_20 62.8(12) . . . . ?
O1_20 C1_20 C2_20 F3_20 43.3(9) . . . . ?
C3_20 C1_20 C2_20 F3_20 -77.4(8) . . . . ?
C4_20 C1_20 C2_20 F3_20 164.1(7) . . . . ?
O1_20 C1_20 C2_20 F2_20 161.7(7) . . . . ?
C3_20 C1_20 C2_20 F2_20 41.0(9) . . . . ?
C4_20 C1_20 C2_20 F2_20 -77.5(9) . . . . ?
O1_20 C1_20 C2_20 F1_20 -77.7(8) . . . . ?
C3_20 C1_20 C2_20 F1_20 161.6(7) . . . . ?
C4_20 C1_20 C2_20 F1_20 43.1(8) . . . . ?
O1_20 C1_20 C3_20 F4_20 44.2(9) . . . . ?
C4_20 C1_20 C3_20 F4_20 -76.2(8) . . . . ?
C2_20 C1_20 C3_20 F4_20 166.2(7) . . . . ?
O1_20 C1_20 C3_20 F6_20 161.5(7) . . . . ?
C4_20 C1_20 C3_20 F6_20 41.1(9) . . . . ?
C2_20 C1_20 C3_20 F6_20 -76.4(9) . . . . ?
O1_20 C1_20 C3_20 F5_20 -78.8(8) . . . . ?
C4_20 C1_20 C3_20 F5_20 160.8(7) . . . . ?
C2_20 C1_20 C3_20 F5_20 43.3(8) . . . . ?
O1_20 C1_20 C4_20 F8_20 161.7(7) . . . . ?
C3_20 C1_20 C4_20 F8_20 -78.1(9) . . . . ?
C2_20 C1_20 C4_20 F8_20 39.9(9) . . . . ?
O1_20 C1_20 C4_20 F9_20 43.4(9) . . . . ?
C3_20 C1_20 C4_20 F9_20 163.5(7) . . . . ?
C2_20 C1_20 C4_20 F9_20 -78.4(8) . . . . ?
O1_20 C1_20 C4_20 F7_20 -75.8(8) . . . . ?
C3_20 C1_20 C4_20 F7_20 44.3(8) . . . . ?
C2_20 C1_20 C4_20 F7_20 162.4(6) . . . . ?
Al0I O1_19 C1_19 C3_19 47.2(13) . . . . ?
Al0I O1_19 C1_19 C4_19 167.1(9) . . . . ?
Al0I O1_19 C1_19 C2_19 -74.8(12) . . . . ?
O1_19 C1_19 C2_19 F2_19 165.5(7) . . . . ?
C3_19 C1_19 C2_19 F2_19 42.3(9) . . . . ?
C4_19 C1_19 C2_19 F2_19 -76.5(9) . . . . ?
O1_19 C1_19 C2_19 F1_19 -73.4(8) . . . . ?
C3_19 C1_19 C2_19 F1_19 163.4(6) . . . . ?
C4_19 C1_19 C2_19 F1_19 44.6(8) . . . . ?
O1_19 C1_19 C2_19 F3_19 46.0(8) . . . . ?
C3_19 C1_19 C2_19 F3_19 -77.2(8) . . . . ?
C4_19 C1_19 C2_19 F3_19 164.0(6) . . . . ?
O1_19 C1_19 C3_19 F4_19 38.7(9) . . . . ?
C4_19 C1_19 C3_19 F4_19 -80.7(8) . . . . ?
C2_19 C1_19 C3_19 F4_19 160.7(6) . . . . ?
O1_19 C1_19 C3_19 F5_19 -82.2(8) . . . . ?
C4_19 C1_19 C3_19 F5_19 158.4(6) . . . . ?
C2_19 C1_19 C3_19 F5_19 39.9(8) . . . . ?
O1_19 C1_19 C3_19 F6_19 158.7(7) . . . . ?
C4_19 C1_19 C3_19 F6_19 39.3(8) . . . . ?
C2_19 C1_19 C3_19 F6_19 -79.2(8) . . . . ?
O1_19 C1_19 C4_19 F7_19 -75.8(8) . . . . ?
C3_19 C1_19 C4_19 F7_19 45.9(8) . . . . ?
C2_19 C1_19 C4_19 F7_19 165.2(6) . . . . ?
O1_19 C1_19 C4_19 F9_19 44.0(9) . . . . ?
C3_19 C1_19 C4_19 F9_19 165.6(7) . . . . ?
C2_19 C1_19 C4_19 F9_19 -75.0(8) . . . . ?
O1_19 C1_19 C4_19 F8_19 164.2(7) . . . . ?
C3_19 C1_19 C4_19 F8_19 -74.2(8) . . . . ?
C2_19 C1_19 C4_19 F8_19 45.2(9) . . . . ?
Al0I O1_18 C1_18 C4_18 -37.9(14) . . . . ?
Al0I O1_18 C1_18 C3_18 -158.2(10) . . . . ?
Al0I O1_18 C1_18 C2_18 82.7(13) . . . . ?
O1_18 C1_18 C2_18 F3_18 43.6(9) . . . . ?
C4_18 C1_18 C2_18 F3_18 164.3(7) . . . . ?
C3_18 C1_18 C2_18 F3_18 -74.8(8) . . . . ?
O1_18 C1_18 C2_18 F2_18 165.6(7) . . . . ?
C4_18 C1_18 C2_18 F2_18 -73.6(9) . . . . ?
C3_18 C1_18 C2_18 F2_18 47.2(9) . . . . ?
O1_18 C1_18 C2_18 F1_18 -75.8(8) . . . . ?
C4_18 C1_18 C2_18 F1_18 44.9(9) . . . . ?
C3_18 C1_18 C2_18 F1_18 165.8(7) . . . . ?
O1_18 C1_18 C3_18 F6_18 168.7(7) . . . . ?
C4_18 C1_18 C3_18 F6_18 48.0(9) . . . . ?
C2_18 C1_18 C3_18 F6_18 -73.0(9) . . . . ?
O1_18 C1_18 C3_18 F5_18 -72.9(8) . . . . ?
C4_18 C1_18 C3_18 F5_18 166.5(7) . . . . ?
C2_18 C1_18 C3_18 F5_18 45.5(9) . . . . ?
O1_18 C1_18 C3_18 F4_18 47.0(9) . . . . ?
C4_18 C1_18 C3_18 F4_18 -73.7(8) . . . . ?
C2_18 C1_18 C3_18 F4_18 165.3(7) . . . . ?
O1_18 C1_18 C4_18 F7_18 -75.4(8) . . . . ?
C3_18 C1_18 C4_18 F7_18 44.2(9) . . . . ?
C2_18 C1_18 C4_18 F7_18 165.0(7) . . . . ?
O1_18 C1_18 C4_18 F8_18 163.5(6) . . . . ?
C3_18 C1_18 C4_18 F8_18 -76.9(8) . . . . ?
C2_18 C1_18 C4_18 F8_18 43.9(8) . . . . ?
O1_18 C1_18 C4_18 F9_18 44.3(8) . . . . ?
C3_18 C1_18 C4_18 F9_18 163.9(6) . . . . ?
C2_18 C1_18 C4_18 F9_18 -75.4(8) . . . . ?
Al0I O1_17 C1_17 C3_17 108.8(13) . . . . ?
Al0I O1_17 C1_17 C4_17 -131.3(12) . . . . ?
Al0I O1_17 C1_17 C2_17 -12.1(16) . . . . ?
O1_17 C1_17 C2_17 F2_17 -159.3(6) . . . . ?
C3_17 C1_17 C2_17 F2_17 79.4(8) . . . . ?
C4_17 C1_17 C2_17 F2_17 -40.4(8) . . . . ?
O1_17 C1_17 C2_17 F3_17 79.6(8) . . . . ?
C3_17 C1_17 C2_17 F3_17 -41.7(8) . . . . ?
C4_17 C1_17 C2_17 F3_17 -161.5(6) . . . . ?
O1_17 C1_17 C2_17 F1_17 -38.4(8) . . . . ?
C3_17 C1_17 C2_17 F1_17 -159.7(6) . . . . ?
C4_17 C1_17 C2_17 F1_17 80.5(7) . . . . ?
O1_17 C1_17 C3_17 F5_17 -45.1(8) . . . . ?
C4_17 C1_17 C3_17 F5_17 -163.8(6) . . . . ?
C2_17 C1_17 C3_17 F5_17 77.3(8) . . . . ?
O1_17 C1_17 C3_17 F4_17 74.5(8) . . . . ?
C4_17 C1_17 C3_17 F4_17 -44.2(8) . . . . ?
C2_17 C1_17 C3_17 F4_17 -163.2(6) . . . . ?
O1_17 C1_17 C3_17 F6_17 -166.1(7) . . . . ?
C4_17 C1_17 C3_17 F6_17 75.2(8) . . . . ?
C2_17 C1_17 C3_17 F6_17 -43.8(8) . . . . ?
O1_17 C1_17 C4_17 F7_17 -41.1(9) . . . . ?
C3_17 C1_17 C4_17 F7_17 78.7(8) . . . . ?
C2_17 C1_17 C4_17 F7_17 -162.1(7) . . . . ?
O1_17 C1_17 C4_17 F8_17 -162.7(7) . . . . ?
C3_17 C1_17 C4_17 F8_17 -43.0(8) . . . . ?
C2_17 C1_17 C4_17 F8_17 76.3(8) . . . . ?
O1_17 C1_17 C4_17 F9_17 78.5(8) . . . . ?
C3_17 C1_17 C4_17 F9_17 -161.8(6) . . . . ?
C2_17 C1_17 C4_17 F9_17 -42.5(8) . . . . ?
Al0H O1_16 C1_16 C4_16 -119.1(13) . . . . ?
Al0H O1_16 C1_16 C3_16 121.1(13) . . . . ?
Al0H O1_16 C1_16 C2_16 0.9(17) . . . . ?
O1_16 C1_16 C2_16 F1_16 -77.8(8) . . . . ?
C4_16 C1_16 C2_16 F1_16 43.6(8) . . . . ?
C3_16 C1_16 C2_16 F1_16 161.4(6) . . . . ?
O1_16 C1_16 C2_16 F2_16 160.6(7) . . . . ?
C4_16 C1_16 C2_16 F2_16 -78.1(8) . . . . ?
C3_16 C1_16 C2_16 F2_16 39.8(9) . . . . ?
O1_16 C1_16 C2_16 F3_16 39.9(9) . . . . ?
C4_16 C1_16 C2_16 F3_16 161.3(6) . . . . ?
C3_16 C1_16 C2_16 F3_16 -80.9(8) . . . . ?
O1_16 C1_16 C3_16 F4_16 42.3(9) . . . . ?
C4_16 C1_16 C3_16 F4_16 -78.4(8) . . . . ?
C2_16 C1_16 C3_16 F4_16 164.4(7) . . . . ?
O1_16 C1_16 C3_16 F5_16 -78.3(8) . . . . ?
C4_16 C1_16 C3_16 F5_16 161.0(7) . . . . ?
C2_16 C1_16 C3_16 F5_16 43.7(8) . . . . ?
O1_16 C1_16 C3_16 F6_16 162.4(7) . . . . ?
C4_16 C1_16 C3_16 F6_16 41.7(9) . . . . ?
C2_16 C1_16 C3_16 F6_16 -75.5(8) . . . . ?
O1_16 C1_16 C4_16 F8_16 164.6(7) . . . . ?
C3_16 C1_16 C4_16 F8_16 -75.2(8) . . . . ?
C2_16 C1_16 C4_16 F8_16 42.4(9) . . . . ?
O1_16 C1_16 C4_16 F9_16 43.6(9) . . . . ?
C3_16 C1_16 C4_16 F9_16 163.8(7) . . . . ?
C2_16 C1_16 C4_16 F9_16 -78.7(8) . . . . ?
O1_16 C1_16 C4_16 F7_16 -74.0(8) . . . . ?
C3_16 C1_16 C4_16 F7_16 46.2(8) . . . . ?
C2_16 C1_16 C4_16 F7_16 163.8(6) . . . . ?
Al0H O1_15 C1_15 C4_15 163.8(9) . . . . ?
Al0H O1_15 C1_15 C3_15 42.4(14) . . . . ?
Al0H O1_15 C1_15 C2_15 -76.9(13) . . . . ?
O1_15 C1_15 C2_15 F1_15 -44.3(8) . . . . ?
C4_15 C1_15 C2_15 F1_15 75.1(8) . . . . ?
C3_15 C1_15 C2_15 F1_15 -164.4(7) . . . . ?
O1_15 C1_15 C2_15 F2_15 -165.5(6) . . . . ?
C4_15 C1_15 C2_15 F2_15 -46.2(8) . . . . ?
C3_15 C1_15 C2_15 F2_15 74.4(8) . . . . ?
O1_15 C1_15 C2_15 F3_15 75.5(8) . . . . ?
C4_15 C1_15 C2_15 F3_15 -165.1(6) . . . . ?
C3_15 C1_15 C2_15 F3_15 -44.6(8) . . . . ?
O1_15 C1_15 C3_15 F6_15 -159.2(7) . . . . ?
C4_15 C1_15 C3_15 F6_15 79.7(8) . . . . ?
C2_15 C1_15 C3_15 F6_15 -40.4(9) . . . . ?
O1_15 C1_15 C3_15 F4_15 78.2(8) . . . . ?
C4_15 C1_15 C3_15 F4_15 -42.8(9) . . . . ?
C2_15 C1_15 C3_15 F4_15 -163.0(6) . . . . ?
O1_15 C1_15 C3_15 F5_15 -39.1(8) . . . . ?
C4_15 C1_15 C3_15 F5_15 -160.1(6) . . . . ?
C2_15 C1_15 C3_15 F5_15 79.7(7) . . . . ?
O1_15 C1_15 C4_15 F7_15 -45.9(8) . . . . ?
C3_15 C1_15 C4_15 F7_15 75.6(8) . . . . ?
C2_15 C1_15 C4_15 F7_15 -164.5(6) . . . . ?
O1_15 C1_15 C4_15 F9_15 76.2(8) . . . . ?
C3_15 C1_15 C4_15 F9_15 -162.3(7) . . . . ?
C2_15 C1_15 C4_15 F9_15 -42.3(9) . . . . ?
O1_15 C1_15 C4_15 F8_15 -165.0(7) . . . . ?
C3_15 C1_15 C4_15 F8_15 -43.5(9) . . . . ?
C2_15 C1_15 C4_15 F8_15 76.5(8) . . . . ?
Al0H O1_14 C1_14 C4_14 68.3(14) . . . . ?
Al0H O1_14 C1_14 C2_14 -171.4(11) . . . . ?
Al0H O1_14 C1_14 C3_14 -52.8(14) . . . . ?
O1_14 C1_14 C2_14 F1_14 -43.8(11) . . . . ?
C4_14 C1_14 C2_14 F1_14 75.8(11) . . . . ?
C3_14 C1_14 C2_14 F1_14 -165.4(9) . . . . ?
O1_14 C1_14 C2_14 F3_14 76.1(9) . . . . ?
C4_14 C1_14 C2_14 F3_14 -164.3(7) . . . . ?
C3_14 C1_14 C2_14 F3_14 -45.5(9) . . . . ?
O1_14 C1_14 C2_14 F2_14 -163.1(8) . . . . ?
C4_14 C1_14 C2_14 F2_14 -43.5(10) . . . . ?
C3_14 C1_14 C2_14 F2_14 75.3(9) . . . . ?
O1_14 C1_14 C3_14 F5_14 -38.5(9) . . . . ?
C4_14 C1_14 C3_14 F5_14 -160.1(7) . . . . ?
C2_14 C1_14 C3_14 F5_14 80.0(9) . . . . ?
O1_14 C1_14 C3_14 F6_14 -159.5(7) . . . . ?
C4_14 C1_14 C3_14 F6_14 78.9(9) . . . . ?
C2_14 C1_14 C3_14 F6_14 -41.0(9) . . . . ?
O1_14 C1_14 C3_14 F4_14 77.8(9) . . . . ?
C4_14 C1_14 C3_14 F4_14 -43.7(9) . . . . ?
C2_14 C1_14 C3_14 F4_14 -163.7(7) . . . . ?
O1_14 C1_14 C4_14 F8_14 -166.0(9) . . . . ?
C2_14 C1_14 C4_14 F8_14 75.5(11) . . . . ?
C3_14 C1_14 C4_14 F8_14 -42.7(11) . . . . ?
O1_14 C1_14 C4_14 F7_14 -45.6(10) . . . . ?
C2_14 C1_14 C4_14 F7_14 -164.1(8) . . . . ?
C3_14 C1_14 C4_14 F7_14 77.7(9) . . . . ?
O1_14 C1_14 C4_14 F9_14 73.3(9) . . . . ?
C2_14 C1_14 C4_14 F9_14 -45.2(9) . . . . ?
C3_14 C1_14 C4_14 F9_14 -163.4(7) . . . . ?
Al0F O1_12 C1_12 C2_12 -57.7(14) . . . . ?
Al0F O1_12 C1_12 C4_12 -178.2(10) . . . . ?
Al0F O1_12 C1_12 C3_12 62.4(14) . . . . ?
O1_12 C1_12 C2_12 F1_12 -75.9(8) . . . . ?
C4_12 C1_12 C2_12 F1_12 43.4(8) . . . . ?
C3_12 C1_12 C2_12 F1_12 164.0(6) . . . . ?
O1_12 C1_12 C2_12 F3_12 44.4(8) . . . . ?
C4_12 C1_12 C2_12 F3_12 163.8(6) . . . . ?
C3_12 C1_12 C2_12 F3_12 -75.6(7) . . . . ?
O1_12 C1_12 C2_12 F2_12 163.8(6) . . . . ?
C4_12 C1_12 C2_12 F2_12 -76.9(8) . . . . ?
C3_12 C1_12 C2_12 F2_12 43.7(8) . . . . ?
O1_12 C1_12 C3_12 F6_12 161.0(6) . . . . ?
C2_12 C1_12 C3_12 F6_12 -78.3(8) . . . . ?
C4_12 C1_12 C3_12 F6_12 42.6(8) . . . . ?
O1_12 C1_12 C3_12 F4_12 40.9(8) . . . . ?
C2_12 C1_12 C3_12 F4_12 161.5(6) . . . . ?
C4_12 C1_12 C3_12 F4_12 -77.6(8) . . . . ?
O1_12 C1_12 C3_12 F5_12 -78.3(7) . . . . ?
C2_12 C1_12 C3_12 F5_12 42.4(8) . . . . ?
C4_12 C1_12 C3_12 F5_12 163.3(6) . . . . ?
O1_12 C1_12 C4_12 F8_12 169.7(7) . . . . ?
C2_12 C1_12 C4_12 F8_12 49.2(9) . . . . ?
C3_12 C1_12 C4_12 F8_12 -71.2(8) . . . . ?
O1_12 C1_12 C4_12 F7_12 -70.5(8) . . . . ?
C2_12 C1_12 C4_12 F7_12 169.0(6) . . . . ?
C3_12 C1_12 C4_12 F7_12 48.6(8) . . . . ?
O1_12 C1_12 C4_12 F9_12 47.5(8) . . . . ?
C2_12 C1_12 C4_12 F9_12 -73.1(8) . . . . ?
C3_12 C1_12 C4_12 F9_12 166.5(6) . . . . ?
Al0D O1_10 C1_10 C4_10 -170.8(7) . . . . ?
Al0D O1_10 C1_10 C3_10 69.8(10) . . . . ?
Al0D O1_10 C1_10 C2_10 -50.4(11) . . . . ?
O1_10 C1_10 C2_10 F1_10 -40.9(8) . . . . ?
C4_10 C1_10 C2_10 F1_10 78.8(7) . . . . ?
C3_10 C1_10 C2_10 F1_10 -160.8(6) . . . . ?
O1_10 C1_10 C2_10 F3_10 78.0(7) . . . . ?
C4_10 C1_10 C2_10 F3_10 -162.3(6) . . . . ?
C3_10 C1_10 C2_10 F3_10 -41.9(7) . . . . ?
O1_10 C1_10 C2_10 F2_10 -160.6(6) . . . . ?
C4_10 C1_10 C2_10 F2_10 -40.9(8) . . . . ?
C3_10 C1_10 C2_10 F2_10 79.4(7) . . . . ?
O1_10 C1_10 C3_10 F4_10 73.5(7) . . . . ?
C4_10 C1_10 C3_10 F4_10 -45.5(7) . . . . ?
C2_10 C1_10 C3_10 F4_10 -166.0(6) . . . . ?
O1_10 C1_10 C3_10 F5_10 -45.7(7) . . . . ?
C4_10 C1_10 C3_10 F5_10 -164.7(6) . . . . ?
C2_10 C1_10 C3_10 F5_10 74.7(7) . . . . ?
O1_10 C1_10 C3_10 F6_10 -165.6(6) . . . . ?
C4_10 C1_10 C3_10 F6_10 75.4(7) . . . . ?
C2_10 C1_10 C3_10 F6_10 -45.2(7) . . . . ?
O1_10 C1_10 C4_10 F7_10 -41.6(7) . . . . ?
C3_10 C1_10 C4_10 F7_10 77.6(7) . . . . ?
C2_10 C1_10 C4_10 F7_10 -162.1(6) . . . . ?
O1_10 C1_10 C4_10 F8_10 -161.8(6) . . . . ?
C3_10 C1_10 C4_10 F8_10 -42.5(8) . . . . ?
C2_10 C1_10 C4_10 F8_10 77.8(7) . . . . ?
O1_10 C1_10 C4_10 F9_10 78.2(7) . . . . ?
C3_10 C1_10 C4_10 F9_10 -162.6(6) . . . . ?
C2_10 C1_10 C4_10 F9_10 -42.3(8) . . . . ?
Al0D O1_9 C1_9 C2_9 63.9(11) . . . . ?
Al0D O1_9 C1_9 C3_9 -176.8(7) . . . . ?
Al0D O1_9 C1_9 C4_9 -57.5(11) . . . . ?
O1_9 C1_9 C2_9 F1_9 -44.8(8) . . . . ?
C3_9 C1_9 C2_9 F1_9 -162.8(6) . . . . ?
C4_9 C1_9 C2_9 F1_9 77.2(8) . . . . ?
O1_9 C1_9 C2_9 F2_9 -164.9(6) . . . . ?
C3_9 C1_9 C2_9 F2_9 77.1(8) . . . . ?
C4_9 C1_9 C2_9 F2_9 -42.9(8) . . . . ?
O1_9 C1_9 C2_9 F3_9 73.8(7) . . . . ?
C3_9 C1_9 C2_9 F3_9 -44.2(8) . . . . ?
C4_9 C1_9 C2_9 F3_9 -164.2(6) . . . . ?
O1_9 C1_9 C3_9 F6_9 -167.7(6) . . . . ?
C2_9 C1_9 C3_9 F6_9 -47.9(8) . . . . ?
C4_9 C1_9 C3_9 F6_9 72.2(7) . . . . ?
O1_9 C1_9 C3_9 F4_9 71.0(7) . . . . ?
C2_9 C1_9 C3_9 F4_9 -169.2(6) . . . . ?
C4_9 C1_9 C3_9 F4_9 -49.1(7) . . . . ?
O1_9 C1_9 C3_9 F5_9 -47.2(7) . . . . ?
C2_9 C1_9 C3_9 F5_9 72.5(7) . . . . ?
C4_9 C1_9 C3_9 F5_9 -167.3(6) . . . . ?
O1_9 C1_9 C4_9 F7_9 -40.7(8) . . . . ?
C2_9 C1_9 C4_9 F7_9 -162.5(6) . . . . ?
C3_9 C1_9 C4_9 F7_9 77.3(7) . . . . ?
O1_9 C1_9 C4_9 F9_9 78.7(7) . . . . ?
C2_9 C1_9 C4_9 F9_9 -43.2(7) . . . . ?
C3_9 C1_9 C4_9 F9_9 -163.3(6) . . . . ?
O1_9 C1_9 C4_9 F8_9 -161.4(6) . . . . ?
C2_9 C1_9 C4_9 F8_9 76.8(7) . . . . ?
C3_9 C1_9 C4_9 F8_9 -43.3(8) . . . . ?
Al0D O1_8 C1_8 C3_8 114.5(12) . . . . ?
Al0D O1_8 C1_8 C2_8 -6.7(15) . . . . ?
Al0D O1_8 C1_8 C4_8 -126.5(11) . . . . ?
O1_8 C1_8 C2_8 F2_8 164.3(6) . . . . ?
C3_8 C1_8 C2_8 F2_8 42.8(8) . . . . ?
C4_8 C1_8 C2_8 F2_8 -76.3(8) . . . . ?
O1_8 C1_8 C2_8 F1_8 -73.7(8) . . . . ?
C3_8 C1_8 C2_8 F1_8 164.8(6) . . . . ?
C4_8 C1_8 C2_8 F1_8 45.7(8) . . . . ?
O1_8 C1_8 C2_8 F3_8 44.4(8) . . . . ?
C3_8 C1_8 C2_8 F3_8 -77.1(7) . . . . ?
C4_8 C1_8 C2_8 F3_8 163.8(6) . . . . ?
O1_8 C1_8 C3_8 F5_8 -76.0(8) . . . . ?
C2_8 C1_8 C3_8 F5_8 45.5(8) . . . . ?
C4_8 C1_8 C3_8 F5_8 165.0(6) . . . . ?
O1_8 C1_8 C3_8 F4_8 44.0(8) . . . . ?
C2_8 C1_8 C3_8 F4_8 165.5(6) . . . . ?
C4_8 C1_8 C3_8 F4_8 -75.0(7) . . . . ?
O1_8 C1_8 C3_8 F6_8 163.8(6) . . . . ?
C2_8 C1_8 C3_8 F6_8 -74.8(8) . . . . ?
C4_8 C1_8 C3_8 F6_8 44.8(8) . . . . ?
O1_8 C1_8 C4_8 F9_8 45.0(8) . . . . ?
C3_8 C1_8 C4_8 F9_8 165.0(6) . . . . ?
C2_8 C1_8 C4_8 F9_8 -75.2(7) . . . . ?
O1_8 C1_8 C4_8 F7_8 -75.0(7) . . . . ?
C3_8 C1_8 C4_8 F7_8 45.0(8) . . . . ?
C2_8 C1_8 C4_8 F7_8 164.8(6) . . . . ?
O1_8 C1_8 C4_8 F8_8 163.9(6) . . . . ?
C3_8 C1_8 C4_8 F8_8 -76.2(7) . . . . ?
C2_8 C1_8 C4_8 F8_8 43.7(8) . . . . ?
Al0G O1_7 C1_7 C3_7 47.9(11) . . . . ?
Al0G O1_7 C1_7 C2_7 -74.1(10) . . . . ?
Al0G O1_7 C1_7 C4_7 167.4(7) . . . . ?
O1_7 C1_7 C2_7 F3_7 46.9(8) . . . . ?
C3_7 C1_7 C2_7 F3_7 -76.5(7) . . . . ?
C4_7 C1_7 C2_7 F3_7 163.9(6) . . . . ?
O1_7 C1_7 C2_7 F1_7 -73.2(8) . . . . ?
C3_7 C1_7 C2_7 F1_7 163.4(6) . . . . ?
C4_7 C1_7 C2_7 F1_7 43.8(8) . . . . ?
O1_7 C1_7 C2_7 F2_7 166.8(6) . . . . ?
C3_7 C1_7 C2_7 F2_7 43.4(8) . . . . ?
C4_7 C1_7 C2_7 F2_7 -76.3(8) . . . . ?
O1_7 C1_7 C3_7 F4_7 37.1(8) . . . . ?
C2_7 C1_7 C3_7 F4_7 158.9(6) . . . . ?
C4_7 C1_7 C3_7 F4_7 -81.2(7) . . . . ?
O1_7 C1_7 C3_7 F5_7 -82.2(7) . . . . ?
C2_7 C1_7 C3_7 F5_7 39.6(8) . . . . ?
C4_7 C1_7 C3_7 F5_7 159.5(6) . . . . ?
O1_7 C1_7 C3_7 F6_7 157.6(6) . . . . ?
C2_7 C1_7 C3_7 F6_7 -80.7(7) . . . . ?
C4_7 C1_7 C3_7 F6_7 39.3(7) . . . . ?
O1_7 C1_7 C4_7 F7_7 -71.3(7) . . . . ?
C3_7 C1_7 C4_7 F7_7 50.2(7) . . . . ?
C2_7 C1_7 C4_7 F7_7 170.3(6) . . . . ?
O1_7 C1_7 C4_7 F9_7 47.7(8) . . . . ?
C3_7 C1_7 C4_7 F9_7 169.2(6) . . . . ?
C2_7 C1_7 C4_7 F9_7 -70.7(7) . . . . ?
O1_7 C1_7 C4_7 F8_7 168.0(6) . . . . ?
C3_7 C1_7 C4_7 F8_7 -70.5(7) . . . . ?
C2_7 C1_7 C4_7 F8_7 49.6(8) . . . . ?
Al0G O1_6 C1_6 C3_6 168.0(7) . . . . ?
Al0G O1_6 C1_6 C2_6 48.1(11) . . . . ?
Al0G O1_6 C1_6 C4_6 -73.2(10) . . . . ?
O1_6 C1_6 C2_6 F3_6 39.9(8) . . . . ?
C3_6 C1_6 C2_6 F3_6 -79.2(7) . . . . ?
C4_6 C1_6 C2_6 F3_6 160.9(6) . . . . ?
O1_6 C1_6 C2_6 F1_6 -79.7(7) . . . . ?
C3_6 C1_6 C2_6 F1_6 161.2(6) . . . . ?
C4_6 C1_6 C2_6 F1_6 41.3(8) . . . . ?
O1_6 C1_6 C2_6 F2_6 159.8(6) . . . . ?
C3_6 C1_6 C2_6 F2_6 40.7(8) . . . . ?
C4_6 C1_6 C2_6 F2_6 -79.1(7) . . . . ?
O1_6 C1_6 C3_6 F6_6 161.7(6) . . . . ?
C2_6 C1_6 C3_6 F6_6 -78.3(8) . . . . ?
C4_6 C1_6 C3_6 F6_6 42.4(8) . . . . ?
O1_6 C1_6 C3_6 F4_6 41.3(8) . . . . ?
C2_6 C1_6 C3_6 F4_6 161.3(6) . . . . ?
C4_6 C1_6 C3_6 F4_6 -77.9(7) . . . . ?
O1_6 C1_6 C3_6 F5_6 -77.2(7) . . . . ?
C2_6 C1_6 C3_6 F5_6 42.8(8) . . . . ?
C4_6 C1_6 C3_6 F5_6 163.5(6) . . . . ?
O1_6 C1_6 C4_6 F7_6 -72.7(7) . . . . ?
C3_6 C1_6 C4_6 F7_6 45.8(8) . . . . ?
C2_6 C1_6 C4_6 F7_6 166.2(6) . . . . ?
O1_6 C1_6 C4_6 F8_6 166.5(6) . . . . ?
C3_6 C1_6 C4_6 F8_6 -75.1(7) . . . . ?
C2_6 C1_6 C4_6 F8_6 45.3(8) . . . . ?
O1_6 C1_6 C4_6 F9_6 46.3(8) . . . . ?
C3_6 C1_6 C4_6 F9_6 164.7(6) . . . . ?
C2_6 C1_6 C4_6 F9_6 -74.9(7) . . . . ?
Al0G O1_5 C1_5 C4_5 -109.7(12) . . . . ?
Al0G O1_5 C1_5 C3_5 129.7(11) . . . . ?
Al0G O1_5 C1_5 C2_5 9.9(15) . . . . ?
O1_5 C1_5 C2_5 F1_5 -46.1(8) . . . . ?
C4_5 C1_5 C2_5 F1_5 73.9(7) . . . . ?
C3_5 C1_5 C2_5 F1_5 -165.0(6) . . . . ?
O1_5 C1_5 C2_5 F3_5 72.7(7) . . . . ?
C4_5 C1_5 C2_5 F3_5 -167.3(6) . . . . ?
C3_5 C1_5 C2_5 F3_5 -46.1(8) . . . . ?
O1_5 C1_5 C2_5 F2_5 -166.3(6) . . . . ?
C4_5 C1_5 C2_5 F2_5 -46.3(8) . . . . ?
C3_5 C1_5 C2_5 F2_5 74.9(8) . . . . ?
O1_5 C1_5 C3_5 F5_5 -45.0(8) . . . . ?
C4_5 C1_5 C3_5 F5_5 -165.1(6) . . . . ?
C2_5 C1_5 C3_5 F5_5 74.6(7) . . . . ?
O1_5 C1_5 C3_5 F4_5 74.7(7) . . . . ?
C4_5 C1_5 C3_5 F4_5 -45.4(8) . . . . ?
C2_5 C1_5 C3_5 F4_5 -165.8(6) . . . . ?
O1_5 C1_5 C3_5 F6_5 -165.2(6) . . . . ?
C4_5 C1_5 C3_5 F6_5 74.7(7) . . . . ?
C2_5 C1_5 C3_5 F6_5 -45.6(8) . . . . ?
O1_5 C1_5 C4_5 F9_5 71.2(8) . . . . ?
C3_5 C1_5 C4_5 F9_5 -169.6(6) . . . . ?
C2_5 C1_5 C4_5 F9_5 -48.7(8) . . . . ?
O1_5 C1_5 C4_5 F7_5 -48.5(8) . . . . ?
C3_5 C1_5 C4_5 F7_5 70.8(8) . . . . ?
C2_5 C1_5 C4_5 F7_5 -168.4(6) . . . . ?
O1_5 C1_5 C4_5 F8_5 -167.8(6) . . . . ?
C3_5 C1_5 C4_5 F8_5 -48.6(8) . . . . ?
C2_5 C1_5 C4_5 F8_5 72.3(8) . . . . ?
Al0E O1_4 C1_4 C3_4 -59.9(11) . . . . ?
Al0E O1_4 C1_4 C4_4 62.2(10) . . . . ?
Al0E O1_4 C1_4 C2_4 -179.0(7) . . . . ?
O1_4 C1_4 C2_4 F1_4 -71.1(7) . . . . ?
C3_4 C1_4 C2_4 F1_4 168.8(6) . . . . ?
C4_4 C1_4 C2_4 F1_4 48.7(7) . . . . ?
O1_4 C1_4 C2_4 F3_4 48.1(7) . . . . ?
C3_4 C1_4 C2_4 F3_4 -72.1(7) . . . . ?
C4_4 C1_4 C2_4 F3_4 167.9(6) . . . . ?
O1_4 C1_4 C2_4 F2_4 168.7(6) . . . . ?
C3_4 C1_4 C2_4 F2_4 48.6(8) . . . . ?
C4_4 C1_4 C2_4 F2_4 -71.5(7) . . . . ?
O1_4 C1_4 C3_4 F5_4 -74.7(8) . . . . ?
C4_4 C1_4 C3_4 F5_4 162.6(6) . . . . ?
C2_4 C1_4 C3_4 F5_4 43.0(8) . . . . ?
O1_4 C1_4 C3_4 F6_4 163.9(7) . . . . ?
C4_4 C1_4 C3_4 F6_4 41.2(9) . . . . ?
C2_4 C1_4 C3_4 F6_4 -78.5(8) . . . . ?
O1_4 C1_4 C3_4 F4_4 44.2(8) . . . . ?
C4_4 C1_4 C3_4 F4_4 -78.5(7) . . . . ?
C2_4 C1_4 C3_4 F4_4 161.8(6) . . . . ?
O1_4 C1_4 C4_4 F9_4 40.2(8) . . . . ?
C3_4 C1_4 C4_4 F9_4 163.0(6) . . . . ?
C2_4 C1_4 C4_4 F9_4 -77.2(7) . . . . ?
O1_4 C1_4 C4_4 F8_4 161.9(6) . . . . ?
C3_4 C1_4 C4_4 F8_4 -75.3(7) . . . . ?
C2_4 C1_4 C4_4 F8_4 44.5(8) . . . . ?
O1_4 C1_4 C4_4 F7_4 -79.4(7) . . . . ?
C3_4 C1_4 C4_4 F7_4 43.4(7) . . . . ?
C2_4 C1_4 C4_4 F7_4 163.2(6) . . . . ?
Al0E O1_3 C1_3 C4_3 49.4(10) . . . . ?
Al0E O1_3 C1_3 C2_3 169.5(7) . . . . ?
Al0E O1_3 C1_3 C3_3 -71.6(10) . . . . ?
O1_3 C1_3 C2_3 F3_3 40.8(7) . . . . ?
C4_3 C1_3 C2_3 F3_3 161.7(6) . . . . ?
C3_3 C1_3 C2_3 F3_3 -79.2(7) . . . . ?
O1_3 C1_3 C2_3 F1_3 -77.9(7) . . . . ?
C4_3 C1_3 C2_3 F1_3 43.1(7) . . . . ?
C3_3 C1_3 C2_3 F1_3 162.1(6) . . . . ?
O1_3 C1_3 C2_3 F2_3 161.2(6) . . . . ?
C4_3 C1_3 C2_3 F2_3 -77.8(7) . . . . ?
C3_3 C1_3 C2_3 F2_3 41.2(8) . . . . ?
O1_3 C1_3 C3_3 F6_3 165.6(6) . . . . ?
C4_3 C1_3 C3_3 F6_3 43.8(7) . . . . ?
C2_3 C1_3 C3_3 F6_3 -75.2(7) . . . . ?
O1_3 C1_3 C3_3 F5_3 -72.9(7) . . . . ?
C4_3 C1_3 C3_3 F5_3 165.3(6) . . . . ?
C2_3 C1_3 C3_3 F5_3 46.3(7) . . . . ?
O1_3 C1_3 C3_3 F4_3 45.6(7) . . . . ?
C4_3 C1_3 C3_3 F4_3 -76.2(7) . . . . ?
C2_3 C1_3 C3_3 F4_3 164.8(5) . . . . ?
O1_3 C1_3 C4_3 F7_3 -78.1(7) . . . . ?
C2_3 C1_3 C4_3 F7_3 162.0(6) . . . . ?
C3_3 C1_3 C4_3 F7_3 43.5(7) . . . . ?
O1_3 C1_3 C4_3 F8_3 160.9(6) . . . . ?
C2_3 C1_3 C4_3 F8_3 41.0(7) . . . . ?
C3_3 C1_3 C4_3 F8_3 -77.6(7) . . . . ?
O1_3 C1_3 C4_3 F9_3 41.3(7) . . . . ?
C2_3 C1_3 C4_3 F9_3 -78.6(7) . . . . ?
C3_3 C1_3 C4_3 F9_3 162.8(6) . . . . ?
Al0E O1_2 C1_2 C2_2 -120.9(11) . . . . ?
Al0E O1_2 C1_2 C3_2 -0.3(14) . . . . ?
Al0E O1_2 C1_2 C4_2 120.4(11) . . . . ?
O1_2 C1_2 C2_2 F1_2 -45.7(8) . . . . ?
C3_2 C1_2 C2_2 F1_2 -166.6(6) . . . . ?
C4_2 C1_2 C2_2 F1_2 72.1(7) . . . . ?
O1_2 C1_2 C2_2 F3_2 75.0(7) . . . . ?
C3_2 C1_2 C2_2 F3_2 -45.9(8) . . . . ?
C4_2 C1_2 C2_2 F3_2 -167.2(6) . . . . ?
O1_2 C1_2 C2_2 F2_2 -165.6(6) . . . . ?
C3_2 C1_2 C2_2 F2_2 73.5(8) . . . . ?
C4_2 C1_2 C2_2 F2_2 -47.8(8) . . . . ?
O1_2 C1_2 C3_2 F5_2 -43.9(8) . . . . ?
C2_2 C1_2 C3_2 F5_2 75.9(7) . . . . ?
C4_2 C1_2 C3_2 F5_2 -163.3(6) . . . . ?
O1_2 C1_2 C3_2 F4_2 74.8(7) . . . . ?
C2_2 C1_2 C3_2 F4_2 -165.4(6) . . . . ?
C4_2 C1_2 C3_2 F4_2 -44.5(7) . . . . ?
O1_2 C1_2 C3_2 F6_2 -165.0(6) . . . . ?
C2_2 C1_2 C3_2 F6_2 -45.2(8) . . . . ?
C4_2 C1_2 C3_2 F6_2 75.7(7) . . . . ?
O1_2 C1_2 C4_2 F7_2 -46.3(7) . . . . ?
C2_2 C1_2 C4_2 F7_2 -164.3(6) . . . . ?
C3_2 C1_2 C4_2 F7_2 74.5(7) . . . . ?
O1_2 C1_2 C4_2 F9_2 74.1(7) . . . . ?
C2_2 C1_2 C4_2 F9_2 -44.0(8) . . . . ?
C3_2 C1_2 C4_2 F9_2 -165.2(6) . . . . ?
O1_2 C1_2 C4_2 F8_2 -165.9(6) . . . . ?
C2_2 C1_2 C4_2 F8_2 76.1(7) . . . . ?
C3_2 C1_2 C4_2 F8_2 -45.1(8) . . . . ?
C1_8 O1_8 Al0D O1_10 169.4(12) . . . . ?
C1_8 O1_8 Al0D O1_9 -58.0(13) . . . . ?
C1_8 O1_8 Al0D F00L 55.2(13) . . . . ?
C1_10 O1_10 Al0D O1_8 -9.1(10) . . . . ?
C1_10 O1_10 Al0D O1_9 -143.0(8) . . . . ?
C1_10 O1_10 Al0D F00L 106.5(9) . . . . ?
C1_9 O1_9 Al0D O1_8 -95.4(9) . . . . ?
C1_9 O1_9 Al0D O1_10 37.0(10) . . . . ?
C1_9 O1_9 Al0D F00L 148.8(9) . . . . ?
C1_4 O1_4 Al0E O1_2 93.8(9) . . . . ?
C1_4 O1_4 Al0E O1_3 -39.1(10) . . . . ?
C1_4 O1_4 Al0E F00J -150.0(8) . . . . ?
C1_2 O1_2 Al0E O1_4 63.5(12) . . . . ?
C1_2 O1_2 Al0E O1_3 -163.8(11) . . . . ?
C1_2 O1_2 Al0E F00J -49.7(12) . . . . ?
C1_3 O1_3 Al0E O1_4 144.4(8) . . . . ?
C1_3 O1_3 Al0E O1_2 10.5(9) . . . . ?
C1_3 O1_3 Al0E F00J -105.6(8) . . . . ?
C1_12 O1_12 Al0F O1_21 -151.2(12) . . . . ?
C1_12 O1_12 Al0F O1_20 80.1(12) . . . . ?
C1_12 O1_12 Al0F F00K -33.5(13) . . . . ?
C1_21 O1_21 Al0F O1_12 10.3(10) . . . . ?
C1_21 O1_21 Al0F O1_20 142.8(9) . . . . ?
C1_21 O1_21 Al0F F00K -105.6(9) . . . . ?
C1_20 O1_20 Al0F O1_12 74.7(10) . . . . ?
C1_20 O1_20 Al0F O1_21 -55.5(10) . . . . ?
C1_20 O1_20 Al0F F00K -170.4(9) . . . . ?
C1_5 O1_5 Al0G O1_6 -175.3(12) . . . . ?
C1_5 O1_5 Al0G O1_7 54.0(13) . . . . ?
C1_5 O1_5 Al0G F00L -60.2(13) . . . . ?
C1_6 O1_6 Al0G O1_5 9.8(10) . . . . ?
C1_6 O1_6 Al0G O1_7 141.4(8) . . . . ?
C1_6 O1_6 Al0G F00L -106.7(9) . . . . ?
C1_7 O1_7 Al0G O1_5 106.8(9) . . . . ?
C1_7 O1_7 Al0G O1_6 -23.9(10) . . . . ?
C1_7 O1_7 Al0G F00L -136.8(9) . . . . ?
C1_15 O1_15 Al0H O1_14 154.5(11) . . . . ?
C1_15 O1_15 Al0H O1_16 -75.2(12) . . . . ?
C1_15 O1_15 Al0H F00M 40.0(12) . . . . ?
C1_14 O1_14 Al0H O1_15 9.9(14) . . . . ?
C1_14 O1_14 Al0H O1_16 -123.8(12) . . . . ?
C1_14 O1_14 Al0H F00M 125.6(12) . . . . ?
C1_16 O1_16 Al0H O1_15 -54.9(15) . . . . ?
C1_16 O1_16 Al0H O1_14 76.0(14) . . . . ?
C1_16 O1_16 Al0H F00M -172.2(13) . . . . ?
C1_18 O1_18 Al0I O1_17 64.7(12) . . . . ?
C1_18 O1_18 Al0I O1_19 -164.1(11) . . . . ?
C1_18 O1_18 Al0I F00M -49.0(12) . . . . ?
C1_17 O1_17 Al0I O1_18 69.9(14) . . . . ?
C1_17 O1_17 Al0I O1_19 -61.3(14) . . . . ?
C1_17 O1_17 Al0I F00M -174.1(13) . . . . ?
C1_19 O1_19 Al0I O1_18 -6.3(12) . . . . ?
C1_19 O1_19 Al0I O1_17 128.6(10) . . . . ?
C1_19 O1_19 Al0I F00M -121.4(10) . . . . ?
